data_1569124
loop_
_publ_author_name
'Lei, Zhen'
'Zhao, Pei'
'Pei, Xiao-Li'
'Ube, Hitoshi'
'Ehara, Masahiro'
'Shionoya, Mitsuhiko'

_publ_section_title
;
 Photoluminescence control by atomically precise surface metallization of
 C-centered hexagold(i) clusters using N-heterocyclic carbenes.
;
_journal_issue 23
_journal_name_full 'Chemical science'
_journal_page_first 6207
_journal_page_last 6215
_journal_paper_doi 10.1039/d3sc01976d
_journal_volume 14
_journal_year 2023
_chemical_formula_moiety 'C115 H96 Au6 N24, 2(B F4), C H2 Cl2'
_chemical_formula_sum 'C116 H98 Au6 B2 Cl2 F8 N24'
_chemical_formula_weight 3254.50
_space_group_crystal_system monoclinic
_space_group_IT_number 14
_space_group_name_Hall '-P 2ybc'
_space_group_name_H-M_alt 'P 1 21/c 1'
_atom_sites_solution_hydrogens geom
_atom_sites_solution_primary dual
_audit_creation_date 2020-12-30
_audit_creation_method
;
Olex2 1.3
(compiled 2020.11.12 svn.r5f609507 for OlexSys, GUI svn.r6226)
;
_audit_update_record
;
2022-09-21 deposited with the CCDC.	2023-04-28 downloaded from the CCDC.
;
_cell_angle_alpha 90
_cell_angle_beta 92.7197(7)
_cell_angle_gamma 90
_cell_formula_units_Z 4
_cell_length_a 14.44142(13)
_cell_length_b 43.0804(4)
_cell_length_c 17.47381(12)
_cell_measurement_reflns_used 32256
_cell_measurement_temperature 93(2)
_cell_measurement_theta_max 73.2980
_cell_measurement_theta_min 2.7220
_cell_volume 10858.95(16)
_computing_cell_refinement 'CrysAlisPro 1.171.39.20a (Rigaku OD, 2015)'
_computing_data_collection 'CrysAlisPro 1.171.39.20a (Rigaku OD, 2015)'
_computing_data_reduction 'CrysAlisPro 1.171.39.20a (Rigaku OD, 2015)'
_computing_molecular_graphics 'Olex2 1.3 (Dolomanov et al., 2009)'
_computing_publication_material 'Olex2 1.3 (Dolomanov et al., 2009)'
_computing_structure_refinement 'SHELXL 2018/3 (Sheldrick, 2015)'
_computing_structure_solution 'ShelXT (Sheldrick, 2015)'
_diffrn_ambient_temperature 93(2)
_diffrn_detector 'CCD plate'
_diffrn_measured_fraction_theta_full 0.999
_diffrn_measured_fraction_theta_max 0.976
_diffrn_measurement_details
;
List of Runs (angles in degrees, time in seconds):

  # Type    Start    End  Width  t~exp~   \w     \q     \k     \f   Frames
#--------------------------------------------------------------------------
  1  \w     -3.00  88.00   0.50    0.92    --    0.00  38.00-180.00  182
  2  \w    -14.00  83.00   0.50    0.92    --    0.00  57.00 -60.00  194
  3  \w    -18.00   7.00   0.50    0.92    --    0.00  38.00 150.00   50
  4  \w     70.00 130.00   0.50    3.70    --   98.20 -30.00  60.00  120
  5  \w     51.00 121.00   0.50    3.70    --   98.20 -30.00 150.00  140
  6  \w     69.00 187.00   0.50    3.70    --   98.20  15.00 -90.00  236
  7  \w     43.00 133.00   0.50    3.70    --   98.20 -77.00 -60.00  180
  8  \w     12.00 125.00   0.50    3.70    --   98.20 -45.00  90.00  226
  9  \w    107.00 133.00   0.50    3.70    --   98.20  45.00 -60.00   52
 10  \w      9.00 144.00   0.50    3.70    --   98.20 -15.00 -90.00  270
;
_diffrn_measurement_device 'four-circle diffractometer'
_diffrn_measurement_device_type 'XtaLAB Pro: Kappa single'
_diffrn_measurement_method '\w scans'
_diffrn_orient_matrix_type 'CrysAlisPro convention (1999,Acta A55,543-557)'
_diffrn_orient_matrix_UB_11 0.0677356000
_diffrn_orient_matrix_UB_12 -0.0275733000
_diffrn_orient_matrix_UB_13 0.0081297000
_diffrn_orient_matrix_UB_21 -0.0062130000
_diffrn_orient_matrix_UB_22 0.0011580000
_diffrn_orient_matrix_UB_23 0.0877409000
_diffrn_orient_matrix_UB_31 -0.0822899000
_diffrn_orient_matrix_UB_32 -0.0227480000
_diffrn_orient_matrix_UB_33 -0.0053994000
_diffrn_radiation_monochromator graphite
_diffrn_radiation_probe x-ray
_diffrn_radiation_type 'Cu K\a'
_diffrn_radiation_wavelength 1.54184
_diffrn_reflns_av_R_equivalents 0.0392
_diffrn_reflns_av_unetI/netI 0.0400
_diffrn_reflns_Laue_measured_fraction_full 0.999
_diffrn_reflns_Laue_measured_fraction_max 0.976
_diffrn_reflns_limit_h_max 15
_diffrn_reflns_limit_h_min -17
_diffrn_reflns_limit_k_max 40
_diffrn_reflns_limit_k_min -52
_diffrn_reflns_limit_l_max 21
_diffrn_reflns_limit_l_min -21
_diffrn_reflns_number 59653
_diffrn_reflns_point_group_measured_fraction_full 0.999
_diffrn_reflns_point_group_measured_fraction_max 0.976
_diffrn_reflns_theta_full 67.684
_diffrn_reflns_theta_max 73.509
_diffrn_reflns_theta_min 2.732
_diffrn_source 'fine-focus sealed X-ray tube'
_diffrn_source_type 'Enhance (Cu) X-ray Source'
_exptl_absorpt_coefficient_mu 15.935
_exptl_absorpt_correction_T_max 1.00000
_exptl_absorpt_correction_T_min 0.42977
_exptl_absorpt_correction_type multi-scan
_exptl_absorpt_process_details
;
CrysAlisPro 1.171.39.20a (Rigaku Oxford Diffraction, 2015)
Empirical absorption correction using spherical harmonics,
 implemented in SCALE3 ABSPACK scaling algorithm.
;
_exptl_crystal_colour colorless
_exptl_crystal_density_diffrn 1.991
_exptl_crystal_description block
_exptl_crystal_F_000 6208
_exptl_crystal_preparation Luminescent
_exptl_crystal_size_max 0.08
_exptl_crystal_size_mid 0.08
_exptl_crystal_size_min 0.08
_refine_diff_density_max 1.799
_refine_diff_density_min -2.158
_refine_diff_density_rms 0.149
_refine_ls_extinction_method none
_refine_ls_goodness_of_fit_ref 1.033
_refine_ls_hydrogen_treatment constr
_refine_ls_matrix_type full
_refine_ls_number_parameters 1418
_refine_ls_number_reflns 21354
_refine_ls_number_restraints 132
_refine_ls_restrained_S_all 1.035
_refine_ls_R_factor_all 0.0449
_refine_ls_R_factor_gt 0.0379
_refine_ls_shift/su_max 0.003
_refine_ls_shift/su_mean 0.000
_refine_ls_structure_factor_coef Fsqd
_refine_ls_weighting_details 'w=1/[\s^2^(Fo^2^)+(0.0463P)^2^+47.2881P] where P=(Fo^2^+2Fc^2^)/3'
_refine_ls_weighting_scheme calc
_refine_ls_wR_factor_gt 0.0949
_refine_ls_wR_factor_ref 0.0985
_reflns_Friedel_coverage 0.000
_reflns_number_gt 18478
_reflns_number_total 21354
_reflns_threshold_expression 'I > 2\s(I)'
_cod_data_source_file d3sc01976d2.cif
_cod_data_source_block 6
_cod_depositor_comments 'Adding full bibliography for 1569121--1569126.cif.'
_cod_database_code 1569124
_shelx_shelxl_version_number 2018/3
_shelx_space_group_comment
;
The symmetry employed for this shelxl refinement is uniquely defined
by the following loop, which should always be used as a source of
symmetry information in preference to the above space-group names.
They are only intended as comments.
;
_reflns_odcompleteness_completeness 99.91
_reflns_odcompleteness_iscentric 1
_reflns_odcompleteness_theta 66.97
_olex2_refinement_description
;
1. Fixed Uiso
 At 1.2 times of:
  All C(H) groups, All C(H,H) groups
2. Restrained distances
 F8-B2 = F5-B2 = F6-B2 = F7-B2
 1.45 with sigma of 0.02
 F5-F6 = F5-F7 = F5-F8 = F6-F7 = F6-F8 = F7-F8
 2.35 with sigma of 0.02
 F9-B3 = F12-B3 = F10-B3 = F11-B3
 1.35 with sigma of 0.02
 F9-F10 = F9-F11 = F9-F12 = F10-F11 = F10-F12 = F11-F12
 2.35 with sigma of 0.02
3. Uiso/Uaniso restraints and constraints
Cl1 \\sim Cl2 \\sim C2: within 2A with sigma of 0.001 and sigma for terminal
atoms of 0.002 within 2A
F9 \\sim F10 \\sim F11 \\sim F12 \\sim B3: within 2A with sigma of 0.001 and
sigma for terminal atoms of 0.002 within 2A
F5 \\sim F6 \\sim F7 \\sim F8 \\sim B2: within 2A with sigma of 0.001 and sigma
for terminal atoms of 0.002 within 2A
N623 \\sim C618 \\sim C619 \\sim C620 \\sim C621 \\sim C622: within 2A with
sigma of 0.001 and sigma for terminal atoms of 0.002 within 2A
N123 \\sim C117 \\sim C118 \\sim C119 \\sim C120 \\sim C121 \\sim C122: within
2A with sigma of 0.001 and sigma for terminal atoms of 0.002 within 2A
F5 \\sim F6 \\sim F7 \\sim F8 \\sim B2 \\sim F9 \\sim F10 \\sim F11 \\sim F12
\\sim B3: within 2A with sigma of 0.001 and sigma for terminal atoms of 0.002
within 2A
4. Others
 Fixed Sof: F5(0.5) F6(0.5) F7(0.5) F8(0.5) B2(0.5) F9(0.5) F10(0.5) F11(0.5)
 F12(0.5) B3(0.5)
5.a Secondary CH2 refined with riding coordinates:
 C110(H11A,H11B), C117(H11C,H11D), C210(H21A,H21B), C217(H21C,H21D), C310(H31A,
 H31B), C317(H31C,H31D), C410(H41A,H41B), C417(H41C,H41D), C510(H51A,H51B),
 C517(H51C,H51D), C610(H61A,H61B), C617(H61C,H61D), C2(H2A,H2B)
5.b Aromatic/amide H refined with riding coordinates:
 C104(H104), C105(H105), C106(H106), C107(H107), C112(H112), C113(H113),
 C114(H114), C115(H115), C119(H119), C120(H120), C121(H121), C122(H122),
 C204(H204), C205(H205), C206(H206), C207(H207), C212(H212), C213(H213),
 C214(H214), C215(H215), C219(H219), C220(H220), C221(H221), C222(H222),
 C304(H304), C305(H305), C306(H306), C307(H307), C312(H312), C313(H313),
 C314(H314), C315(H315), C319(H319), C320(H320), C321(H321), C322(H322),
 C404(H404), C405(H405), C406(H406), C407(H407), C412(H412), C413(H413),
 C414(H414), C415(H415), C419(H419), C420(H420), C421(H421), C422(H422),
 C504(H504), C505(H505), C506(H506), C507(H507), C512(H512), C513(H513),
 C514(H514), C515(H515), C519(H519), C520(H520), C521(H521), C522(H522),
 C604(H604), C605(H605), C606(H606), C607(H607), C612(H612), C613(H613),
 C614(H614), C615(H615), C619(H619), C620(H620), C621(H621), C622(H622)
;
_olex2_submission_special_instructions 'No special instructions were received'
_oxdiff_exptl_absorpt_empirical_details
;
Empirical correction (ABSPACK) includes:
- Absorption correction using spherical harmonics
- Frame scaling
;
_oxdiff_exptl_absorpt_empirical_full_max 1.810
_oxdiff_exptl_absorpt_empirical_full_min 0.731

loop_
_space_group_symop_operation_xyz
'x, y, z'
'-x, y+1/2, -z+1/2'
'-x, -y, -z'
'x, -y-1/2, z-1/2'

loop_
_atom_site_label
_atom_site_type_symbol
_atom_site_fract_x
_atom_site_fract_y
_atom_site_fract_z
_atom_site_U_iso_or_equiv
_atom_site_adp_type
_atom_site_occupancy
_atom_site_site_symmetry_order
_atom_site_calc_flag
_atom_site_refinement_flags_posn
_atom_site_refinement_flags_adp
_atom_site_refinement_flags_occupancy
_atom_site_disorder_assembly
_atom_site_disorder_group
Au1 Au 0.36638(2) 0.39137(2) 0.32921(2) 0.03157(6) Uani 1 1 d . . . . .
Au2 Au 0.26823(2) 0.33671(2) 0.26861(2) 0.03140(6) Uani 1 1 d . . . . .
Au3 Au 0.29784(2) 0.38524(2) 0.15603(2) 0.02985(6) Uani 1 1 d . . . . .
Au4 Au 0.22972(2) 0.43359(2) 0.25026(2) 0.03001(6) Uani 1 1 d . . . . .
Au5 Au 0.17672(2) 0.38330(2) 0.37147(2) 0.03075(6) Uani 1 1 d . . . . .
Au6 Au 0.10673(2) 0.37321(2) 0.21575(2) 0.03313(7) Uani 1 1 d . . . . .
N102 N 0.5460(4) 0.37492(12) 0.4156(3) 0.0341(11) Uani 1 1 d . . . . .
N109 N 0.5112(4) 0.42344(11) 0.4324(3) 0.0318(11) Uani 1 1 d . . . . .
N116 N 0.5830(5) 0.48030(15) 0.3800(4) 0.0534(16) Uani 1 1 d . . . . .
N123 N 0.6225(6) 0.35027(19) 0.2831(4) 0.0709(10) Uani 1 1 d . U . . .
N202 N 0.2889(4) 0.27011(12) 0.2153(3) 0.0389(12) Uani 1 1 d . . . . .
N209 N 0.2922(5) 0.27348(13) 0.3391(3) 0.0467(15) Uani 1 1 d . . . . .
N216 N 0.1954(5) 0.28702(16) 0.5263(4) 0.0529(16) Uani 1 1 d . . . . .
N223 N 0.4204(5) 0.25199(16) 0.0988(5) 0.0622(19) Uani 1 1 d . . . . .
N302 N 0.4337(4) 0.38172(12) 0.0274(3) 0.0334(11) Uani 1 1 d . . . . .
N309 N 0.2943(4) 0.39349(11) -0.0144(3) 0.0304(10) Uani 1 1 d . . . . .
N316 N 0.1767(5) 0.34313(15) -0.0185(4) 0.0559(17) Uani 1 1 d . . . . .
N323 N 0.6174(4) 0.41649(14) 0.0589(3) 0.0424(13) Uani 1 1 d . . . . .
N402 N 0.2871(4) 0.49672(11) 0.1926(3) 0.0315(11) Uani 1 1 d . . . . .
N409 N 0.1617(4) 0.50012(12) 0.2549(3) 0.0329(11) Uani 1 1 d . . . . .
N416 N 0.1905(5) 0.49964(17) 0.4133(4) 0.0570(18) Uani 1 1 d . . . . .
N423 N 0.2762(4) 0.48667(13) 0.0359(3) 0.0419(13) Uani 1 1 d . . . . .
N502 N 0.1615(4) 0.38683(13) 0.5431(3) 0.0355(12) Uani 1 1 d . . . . .
N509 N 0.0430(4) 0.36272(13) 0.4890(3) 0.0369(12) Uani 1 1 d . . . . .
N516 N -0.0859(5) 0.40589(16) 0.4479(5) 0.0636(19) Uani 1 1 d . . . . .
N523 N 0.4082(4) 0.39793(15) 0.5932(3) 0.0438(14) Uani 1 1 d . . . . .
N602 N -0.0272(4) 0.32827(13) 0.1382(4) 0.0417(13) Uani 1 1 d . . . . .
N609 N -0.0826(4) 0.37481(12) 0.1304(3) 0.0359(12) Uani 1 1 d . . . . .
N616 N -0.1155(4) 0.43142(14) 0.0212(3) 0.0431(13) Uani 1 1 d . . . . .
N623 N 0.0352(8) 0.2521(2) 0.2125(6) 0.1054(19) Uani 1 1 d . U . . .
C1 C 0.2398(4) 0.38526(13) 0.2659(3) 0.0290(12) Uani 1 1 d . . . . .
C101 C 0.4841(5) 0.39675(14) 0.3953(3) 0.0331(13) Uani 1 1 d . . . . .
C103 C 0.6133(5) 0.38679(15) 0.4672(4) 0.0368(14) Uani 1 1 d . . . . .
C104 C 0.6881(5) 0.37297(18) 0.5086(4) 0.0458(17) Uani 1 1 d . . . . .
H104 H 0.704674 0.352362 0.501244 0.055 Uiso 1 1 calc R U . . .
C105 C 0.7354(6) 0.3918(2) 0.5610(5) 0.057(2) Uani 1 1 d . . . . .
H105 H 0.784695 0.383397 0.590294 0.068 Uiso 1 1 calc R U . . .
C106 C 0.7126(6) 0.4226(2) 0.5716(4) 0.055(2) Uani 1 1 d . . . . .
H106 H 0.746445 0.434290 0.607802 0.066 Uiso 1 1 calc R U . . .
C107 C 0.6408(5) 0.43624(17) 0.5296(4) 0.0457(17) Uani 1 1 d . . . . .
H107 H 0.625875 0.457059 0.535815 0.055 Uiso 1 1 calc R U . . .
C108 C 0.5914(4) 0.41740(15) 0.4771(4) 0.0358(14) Uani 1 1 d . . . . .
C110 C 0.4570(5) 0.45160(15) 0.4349(4) 0.0408(15) Uani 1 1 d . . . . .
H11A H 0.454846 0.458213 0.487869 0.049 Uiso 1 1 calc R U . . .
H11B H 0.393975 0.446939 0.416785 0.049 Uiso 1 1 calc R U . . .
C111 C 0.4924(5) 0.47838(14) 0.3882(4) 0.0359(14) Uani 1 1 d . . . . .
C112 C 0.4309(5) 0.49993(16) 0.3579(4) 0.0424(15) Uani 1 1 d . . . . .
H112 H 0.367598 0.497624 0.363500 0.051 Uiso 1 1 calc R U . . .
C113 C 0.4653(6) 0.52544(17) 0.3185(4) 0.0515(19) Uani 1 1 d . . . . .
H113 H 0.425297 0.540578 0.298235 0.062 Uiso 1 1 calc R U . . .
C114 C 0.5596(6) 0.52765(16) 0.3104(4) 0.0456(17) Uani 1 1 d . . . . .
H114 H 0.584820 0.544323 0.284829 0.055 Uiso 1 1 calc R U . . .
C115 C 0.6147(6) 0.50466(18) 0.3412(5) 0.054(2) Uani 1 1 d . . . . .
H115 H 0.678158 0.505943 0.334748 0.064 Uiso 1 1 calc R U . . .
C117 C 0.5345(8) 0.3421(2) 0.3964(5) 0.0680(11) Uani 1 1 d . U . . .
H11C H 0.468617 0.337611 0.392492 0.082 Uiso 1 1 calc R U . . .
H11D H 0.561019 0.329970 0.438748 0.082 Uiso 1 1 calc R U . . .
C118 C 0.5758(8) 0.3311(2) 0.3249(5) 0.0699(10) Uani 1 1 d . U . . .
C119 C 0.5527(8) 0.3014(2) 0.2996(5) 0.0723(10) Uani 1 1 d . U . . .
H119 H 0.513793 0.288759 0.326997 0.087 Uiso 1 1 calc R U . . .
C120 C 0.5900(8) 0.2909(2) 0.2307(5) 0.0737(10) Uani 1 1 d . U . . .
H120 H 0.576256 0.271153 0.211655 0.088 Uiso 1 1 calc R U . . .
C121 C 0.6472(8) 0.3106(2) 0.1926(6) 0.0734(11) Uani 1 1 d . U . . .
H121 H 0.676107 0.303954 0.149062 0.088 Uiso 1 1 calc R U . . .
C122 C 0.6605(8) 0.3392(2) 0.2190(5) 0.0723(10) Uani 1 1 d . U . . .
H122 H 0.698052 0.352392 0.191970 0.087 Uiso 1 1 calc R U . . .
C201 C 0.2874(5) 0.29037(15) 0.2743(4) 0.0388(15) Uani 1 1 d . . . . .
C203 C 0.2928(6) 0.23981(15) 0.2437(4) 0.0460(17) Uani 1 1 d . . . . .
C204 C 0.2938(6) 0.21130(16) 0.2065(5) 0.053(2) Uani 1 1 d . . . . .
H204 H 0.292511 0.209694 0.153340 0.063 Uiso 1 1 calc R U . . .
C205 C 0.2967(8) 0.18514(18) 0.2542(5) 0.072(3) Uani 1 1 d . . . . .
H205 H 0.296787 0.165485 0.232188 0.087 Uiso 1 1 calc R U . . .
C206 C 0.2996(9) 0.18780(19) 0.3325(6) 0.082(3) Uani 1 1 d . . . . .
H206 H 0.302133 0.169794 0.361898 0.099 Uiso 1 1 calc R U . . .
C207 C 0.2988(8) 0.21581(19) 0.3690(5) 0.072(3) Uani 1 1 d . . . . .
H207 H 0.300741 0.217314 0.422154 0.086 Uiso 1 1 calc R U . . .
C208 C 0.2949(6) 0.24212(17) 0.3221(4) 0.052(2) Uani 1 1 d . . . . .
C210 C 0.2865(6) 0.28604(17) 0.4163(4) 0.0481(18) Uani 1 1 d . . . . .
H21A H 0.300928 0.308021 0.415057 0.058 Uiso 1 1 calc R U . . .
H21B H 0.333323 0.276049 0.449463 0.058 Uiso 1 1 calc R U . . .
C211 C 0.1934(6) 0.28192(14) 0.4505(4) 0.0429(16) Uani 1 1 d . . . . .
C212 C 0.1127(7) 0.2749(2) 0.4081(5) 0.062(2) Uani 1 1 d . . . . .
H212 H 0.113032 0.271937 0.355373 0.075 Uiso 1 1 calc R U . . .
C213 C 0.0321(7) 0.2724(2) 0.4464(6) 0.072(3) Uani 1 1 d . . . . .
H213 H -0.022908 0.267307 0.419513 0.086 Uiso 1 1 calc R U . . .
C214 C 0.0320(6) 0.27747(18) 0.5234(6) 0.059(2) Uani 1 1 d . . . . .
H214 H -0.022431 0.276145 0.549618 0.071 Uiso 1 1 calc R U . . .
C215 C 0.1150(6) 0.2845(2) 0.5611(5) 0.062(2) Uani 1 1 d . . . . .
H215 H 0.115417 0.287803 0.613716 0.075 Uiso 1 1 calc R U . . .
C217 C 0.2816(5) 0.27885(15) 0.1348(4) 0.0418(15) Uani 1 1 d . . . . .
H21C H 0.256615 0.299727 0.130845 0.050 Uiso 1 1 calc R U . . .
H21D H 0.237709 0.265058 0.108312 0.050 Uiso 1 1 calc R U . . .
C218 C 0.3713(5) 0.27785(16) 0.0950(4) 0.0443(16) Uani 1 1 d . . . . .
C219 C 0.3948(6) 0.30226(19) 0.0487(5) 0.059(2) Uani 1 1 d . . . . .
H219 H 0.358549 0.320104 0.045568 0.071 Uiso 1 1 calc R U . . .
C220 C 0.4731(7) 0.2996(2) 0.0071(7) 0.075(3) Uani 1 1 d . . . . .
H220 H 0.490135 0.315737 -0.024818 0.090 Uiso 1 1 calc R U . . .
C221 C 0.5256(6) 0.2733(2) 0.0130(6) 0.072(3) Uani 1 1 d . . . . .
H221 H 0.578817 0.271275 -0.014600 0.086 Uiso 1 1 calc R U . . .
C222 C 0.4988(7) 0.2502(2) 0.0597(6) 0.069(2) Uani 1 1 d . . . . .
H222 H 0.535519 0.232528 0.065043 0.083 Uiso 1 1 calc R U . . .
C301 C 0.3462(4) 0.38678(13) 0.0503(3) 0.0308(12) Uani 1 1 d . . . . .
C303 C 0.4365(5) 0.38472(14) -0.0512(4) 0.0335(13) Uani 1 1 d . . . . .
C304 C 0.5089(5) 0.38234(17) -0.1006(4) 0.0428(16) Uani 1 1 d . . . . .
H304 H 0.569011 0.377795 -0.082668 0.051 Uiso 1 1 calc R U . . .
C305 C 0.4871(6) 0.38707(17) -0.1780(4) 0.0457(17) Uani 1 1 d . . . . .
H305 H 0.533532 0.385439 -0.212936 0.055 Uiso 1 1 calc R U . . .
C306 C 0.3964(5) 0.39427(15) -0.2045(4) 0.0407(15) Uani 1 1 d . . . . .
H306 H 0.384156 0.397278 -0.256705 0.049 Uiso 1 1 calc R U . . .
C307 C 0.3253(5) 0.39699(14) -0.1556(4) 0.0358(14) Uani 1 1 d . . . . .
H307 H 0.265331 0.401945 -0.173114 0.043 Uiso 1 1 calc R U . . .
C308 C 0.3479(5) 0.39191(13) -0.0779(3) 0.0323(13) Uani 1 1 d . . . . .
C310 C 0.1950(4) 0.39905(14) -0.0159(4) 0.0333(13) Uani 1 1 d . . . . .
H31A H 0.179410 0.414551 -0.054674 0.040 Uiso 1 1 calc R U . . .
H31B H 0.178922 0.407445 0.033222 0.040 Uiso 1 1 calc R U . . .
C311 C 0.1376(5) 0.37036(15) -0.0325(3) 0.0343(13) Uani 1 1 d . . . . .
C312 C 0.0458(5) 0.37407(18) -0.0589(4) 0.0412(15) Uani 1 1 d . . . . .
H312 H 0.020819 0.393709 -0.067821 0.049 Uiso 1 1 calc R U . . .
C313 C -0.0074(6) 0.3475(2) -0.0715(4) 0.0522(19) Uani 1 1 d . . . . .
H313 H -0.069215 0.348943 -0.088691 0.063 Uiso 1 1 calc R U . . .
C314 C 0.0338(7) 0.3190(2) -0.0580(5) 0.061(2) Uani 1 1 d . . . . .
H314 H 0.000535 0.300752 -0.066775 0.073 Uiso 1 1 calc R U . . .
C315 C 0.1244(7) 0.3180(2) -0.0315(6) 0.071(3) Uani 1 1 d . . . . .
H315 H 0.151091 0.298680 -0.022060 0.085 Uiso 1 1 calc R U . . .
C317 C 0.5121(5) 0.37450(16) 0.0809(4) 0.0411(15) Uani 1 1 d . . . . .
H31C H 0.554961 0.361021 0.055668 0.049 Uiso 1 1 calc R U . . .
H31D H 0.489500 0.363322 0.124483 0.049 Uiso 1 1 calc R U . . .
C318 C 0.5627(4) 0.40286(17) 0.1090(4) 0.0399(15) Uani 1 1 d . . . . .
C319 C 0.5546(5) 0.41371(19) 0.1827(4) 0.0487(17) Uani 1 1 d . . . . .
H319 H 0.515104 0.403868 0.215508 0.058 Uiso 1 1 calc R U . . .
C320 C 0.6057(6) 0.4394(2) 0.2077(5) 0.0542(19) Uani 1 1 d . . . . .
H320 H 0.601590 0.446762 0.257423 0.065 Uiso 1 1 calc R U . . .
C321 C 0.6630(5) 0.45374(19) 0.1570(5) 0.0526(19) Uani 1 1 d . . . . .
H321 H 0.698371 0.470958 0.171718 0.063 Uiso 1 1 calc R U . . .
C322 C 0.6660(5) 0.44164(18) 0.0834(5) 0.0486(18) Uani 1 1 d . . . . .
H322 H 0.703675 0.451440 0.049119 0.058 Uiso 1 1 calc R U . . .
C401 C 0.2249(4) 0.47991(14) 0.2319(3) 0.0314(12) Uani 1 1 d . . . . .
C403 C 0.2626(4) 0.52773(14) 0.1919(3) 0.0320(13) Uani 1 1 d . . . . .
C404 C 0.3020(5) 0.55400(15) 0.1599(4) 0.0403(15) Uani 1 1 d . . . . .
H404 H 0.354955 0.552672 0.131752 0.048 Uiso 1 1 calc R U . . .
C405 C 0.2593(5) 0.58179(15) 0.1720(4) 0.0443(16) Uani 1 1 d . . . . .
H405 H 0.284281 0.599712 0.151608 0.053 Uiso 1 1 calc R U . . .
C406 C 0.1796(5) 0.58424(16) 0.2136(5) 0.0463(17) Uani 1 1 d . . . . .
H406 H 0.153669 0.603712 0.220867 0.056 Uiso 1 1 calc R U . . .
C407 C 0.1385(5) 0.55855(15) 0.2442(4) 0.0409(15) Uani 1 1 d . . . . .
H407 H 0.084687 0.560104 0.271190 0.049 Uiso 1 1 calc R U . . .
C408 C 0.1815(4) 0.53013(14) 0.2328(4) 0.0317(13) Uani 1 1 d . . . . .
C410 C 0.0856(5) 0.49120(16) 0.3024(4) 0.0372(14) Uani 1 1 d . . . . .
H41A H 0.058102 0.472195 0.282059 0.045 Uiso 1 1 calc R U . . .
H41B H 0.038477 0.507235 0.298789 0.045 Uiso 1 1 calc R U . . .
C411 C 0.1142(5) 0.48623(14) 0.3858(4) 0.0346(13) Uani 1 1 d . . . . .
C412 C 0.0607(7) 0.4679(3) 0.4289(5) 0.082(3) Uani 1 1 d . . . . .
H412 H 0.009386 0.457700 0.406590 0.098 Uiso 1 1 calc R U . . .
C413 C 0.0830(7) 0.4644(3) 0.5062(6) 0.085(4) Uani 1 1 d . . . . .
H413 H 0.046172 0.452275 0.536566 0.102 Uiso 1 1 calc R U . . .
C414 C 0.1584(6) 0.47880(19) 0.5369(4) 0.0516(19) Uani 1 1 d . . . . .
H414 H 0.173818 0.477703 0.589098 0.062 Uiso 1 1 calc R U . . .
C415 C 0.2116(7) 0.4952(2) 0.4880(5) 0.062(2) Uani 1 1 d . . . . .
H415 H 0.266485 0.503846 0.508241 0.075 Uiso 1 1 calc R U . . .
C417 C 0.3662(4) 0.48359(15) 0.1578(4) 0.0354(13) Uani 1 1 d . . . . .
H41C H 0.378876 0.463398 0.180488 0.043 Uiso 1 1 calc R U . . .
H41D H 0.419554 0.496703 0.169870 0.043 Uiso 1 1 calc R U . . .
C418 C 0.3561(5) 0.47981(14) 0.0717(4) 0.0350(13) Uani 1 1 d . . . . .
C419 C 0.4321(5) 0.46859(15) 0.0336(4) 0.0409(15) Uani 1 1 d . . . . .
H419 H 0.488244 0.464472 0.060027 0.049 Uiso 1 1 calc R U . . .
C420 C 0.4213(6) 0.46377(17) -0.0451(4) 0.0487(18) Uani 1 1 d . . . . .
H420 H 0.470044 0.455791 -0.071901 0.058 Uiso 1 1 calc R U . . .
C421 C 0.3387(6) 0.47077(16) -0.0831(4) 0.0454(17) Uani 1 1 d . . . . .
H421 H 0.330869 0.467933 -0.135786 0.054 Uiso 1 1 calc R U . . .
C422 C 0.2670(6) 0.48218(17) -0.0411(4) 0.0466(17) Uani 1 1 d . . . . .
H422 H 0.210704 0.486924 -0.066455 0.056 Uiso 1 1 calc R U . . .
C501 C 0.1220(5) 0.37827(15) 0.4757(3) 0.0343(13) Uani 1 1 d . . . . .
C503 C 0.1068(5) 0.37717(16) 0.6022(4) 0.0429(16) Uani 1 1 d . . . . .
C504 C 0.1173(7) 0.3801(2) 0.6809(4) 0.054(2) Uani 1 1 d . . . . .
H504 H 0.167901 0.390169 0.704498 0.065 Uiso 1 1 calc R U . . .
C505 C 0.0476(8) 0.3669(2) 0.7229(5) 0.068(3) Uani 1 1 d . . . . .
H505 H 0.051883 0.368522 0.776024 0.082 Uiso 1 1 calc R U . . .
C506 C -0.0267(7) 0.3518(2) 0.6891(5) 0.062(2) Uani 1 1 d . . . . .
H506 H -0.070832 0.343291 0.719978 0.075 Uiso 1 1 calc R U . . .
C507 C -0.0386(6) 0.34868(18) 0.6101(5) 0.053(2) Uani 1 1 d . . . . .
H507 H -0.089571 0.338523 0.587356 0.064 Uiso 1 1 calc R U . . .
C508 C 0.0301(5) 0.36160(16) 0.5672(4) 0.0424(16) Uani 1 1 d . . . . .
C510 C -0.0246(5) 0.35352(17) 0.4298(4) 0.0442(16) Uani 1 1 d . . . . .
H51A H -0.060256 0.336165 0.448021 0.053 Uiso 1 1 calc R U . . .
H51B H 0.007327 0.346609 0.385257 0.053 Uiso 1 1 calc R U . . .
C511 C -0.0903(5) 0.37986(17) 0.4065(4) 0.0437(16) Uani 1 1 d . . . . .
C512 C -0.1538(6) 0.3756(2) 0.3472(5) 0.062(2) Uani 1 1 d . . . . .
H512 H -0.156961 0.356924 0.320639 0.075 Uiso 1 1 calc R U . . .
C513 C -0.2135(7) 0.3998(3) 0.3272(6) 0.080(3) Uani 1 1 d . . . . .
H513 H -0.257466 0.397682 0.286923 0.096 Uiso 1 1 calc R U . . .
C514 C -0.2067(7) 0.4271(2) 0.3681(7) 0.077(3) Uani 1 1 d . . . . .
H514 H -0.243824 0.444011 0.354068 0.092 Uiso 1 1 calc R U . . .
C515 C -0.1453(7) 0.4291(2) 0.4291(7) 0.072(3) Uani 1 1 d . . . . .
H515 H -0.144177 0.447061 0.458808 0.087 Uiso 1 1 calc R U . . .
C517 C 0.2481(5) 0.40325(16) 0.5536(4) 0.0405(15) Uani 1 1 d . . . . .
H51C H 0.243386 0.417775 0.595608 0.049 Uiso 1 1 calc R U . . .
H51D H 0.258304 0.415205 0.507675 0.049 Uiso 1 1 calc R U . . .
C518 C 0.3316(5) 0.38250(16) 0.5701(3) 0.0375(14) Uani 1 1 d . . . . .
C519 C 0.3284(5) 0.35096(17) 0.5610(4) 0.0459(16) Uani 1 1 d . . . . .
H519 H 0.273801 0.341155 0.544158 0.055 Uiso 1 1 calc R U . . .
C520 C 0.4086(6) 0.33388(19) 0.5776(5) 0.057(2) Uani 1 1 d . . . . .
H520 H 0.408572 0.312382 0.572808 0.068 Uiso 1 1 calc R U . . .
C521 C 0.4886(6) 0.3495(2) 0.6014(5) 0.055(2) Uani 1 1 d . . . . .
H521 H 0.543454 0.338829 0.612584 0.067 Uiso 1 1 calc R U . . .
C522 C 0.4850(6) 0.3813(2) 0.6082(4) 0.0502(18) Uani 1 1 d . . . . .
H522 H 0.538898 0.391698 0.624101 0.060 Uiso 1 1 calc R U . . .
C601 C -0.0120(5) 0.35828(15) 0.1613(4) 0.0376(14) Uani 1 1 d . . . . .
C603 C -0.1065(5) 0.32619(16) 0.0907(4) 0.0414(15) Uani 1 1 d . . . . .
C604 C -0.1480(5) 0.30137(18) 0.0515(5) 0.0489(18) Uani 1 1 d . . . . .
H604 H -0.125547 0.281225 0.057096 0.059 Uiso 1 1 calc R U . . .
C605 C -0.2238(5) 0.30810(18) 0.0042(5) 0.0522(19) Uani 1 1 d . . . . .
H605 H -0.252603 0.292171 -0.023859 0.063 Uiso 1 1 calc R U . . .
C606 C -0.2588(5) 0.33822(18) -0.0030(4) 0.0475(17) Uani 1 1 d . . . . .
H606 H -0.310493 0.341699 -0.035711 0.057 Uiso 1 1 calc R U . . .
C607 C -0.2197(5) 0.36294(17) 0.0364(4) 0.0431(16) Uani 1 1 d . . . . .
H607 H -0.243071 0.382981 0.031357 0.052 Uiso 1 1 calc R U . . .
C608 C -0.1418(5) 0.35593(16) 0.0849(4) 0.0380(14) Uani 1 1 d . . . . .
C610 C -0.0980(5) 0.40788(15) 0.1466(4) 0.0399(15) Uani 1 1 d . . . . .
H61A H -0.067692 0.413154 0.195608 0.048 Uiso 1 1 calc R U . . .
H61B H -0.163914 0.411600 0.150162 0.048 Uiso 1 1 calc R U . . .
C611 C -0.0611(5) 0.42843(15) 0.0853(4) 0.0373(14) Uani 1 1 d . . . . .
C612 C 0.0234(5) 0.44335(16) 0.0969(4) 0.0430(16) Uani 1 1 d . . . . .
H612 H 0.057736 0.441329 0.143047 0.052 Uiso 1 1 calc R U . . .
C613 C 0.0553(5) 0.46118(16) 0.0386(5) 0.0491(18) Uani 1 1 d . . . . .
H613 H 0.111776 0.471469 0.044588 0.059 Uiso 1 1 calc R U . . .
C614 C 0.0017(5) 0.46368(17) -0.0297(5) 0.0478(17) Uani 1 1 d . . . . .
H614 H 0.022403 0.474944 -0.070982 0.057 Uiso 1 1 calc R U . . .
C615 C -0.0820(6) 0.44900(17) -0.0338(4) 0.0467(17) Uani 1 1 d . . . . .
H615 H -0.118622 0.451433 -0.078612 0.056 Uiso 1 1 calc R U . . .
C617 C 0.0315(6) 0.30219(18) 0.1594(6) 0.062(2) Uani 1 1 d . . . . .
H61C H 0.086536 0.309901 0.187232 0.074 Uiso 1 1 calc R U . . .
H61D H 0.051329 0.292320 0.113059 0.074 Uiso 1 1 calc R U . . .
C618 C -0.0129(11) 0.2783(3) 0.2073(8) 0.1050(19) Uani 1 1 d . U . . .
C619 C -0.0912(11) 0.2841(3) 0.2447(7) 0.1056(19) Uani 1 1 d . U . . .
H619 H -0.117383 0.303802 0.243454 0.127 Uiso 1 1 calc R U . . .
C620 C -0.1335(11) 0.2594(3) 0.2865(7) 0.1062(19) Uani 1 1 d . U . . .
H620 H -0.188692 0.261805 0.311182 0.127 Uiso 1 1 calc R U . . .
C621 C -0.0850(11) 0.2321(3) 0.2865(7) 0.1061(19) Uani 1 1 d . U . . .
H621 H -0.109915 0.214823 0.309917 0.127 Uiso 1 1 calc R U . . .
C622 C -0.0001(11) 0.2290(3) 0.2530(7) 0.1060(19) Uani 1 1 d . U . . .
H622 H 0.032718 0.210545 0.258946 0.127 Uiso 1 1 calc R U . . .
Cl1 Cl 0.4428(5) 0.70360(14) 0.2173(5) 0.230(2) Uani 1 1 d . U . . .
Cl2 Cl 0.2856(5) 0.66501(14) 0.2357(5) 0.223(2) Uani 1 1 d . U . . .
C2 C 0.3341(17) 0.7022(5) 0.2458(17) 0.226(3) Uani 1 1 d . U . . .
H2A H 0.296298 0.716798 0.215833 0.272 Uiso 1 1 calc R U . . .
H2B H 0.333436 0.708423 0.299062 0.272 Uiso 1 1 calc R U . . .
F1 F -0.1292(3) 0.56023(13) 0.1805(3) 0.0641(13) Uani 1 1 d . . . . .
F2 F -0.2318(3) 0.55107(12) 0.2714(3) 0.0599(12) Uani 1 1 d . . . . .
F3 F -0.1589(5) 0.51071(13) 0.2172(4) 0.099(2) Uani 1 1 d . . . . .
F4 F -0.0793(3) 0.54316(11) 0.2980(2) 0.0526(11) Uani 1 1 d . . . . .
B1 B -0.1490(6) 0.5413(2) 0.2415(5) 0.0456(19) Uani 1 1 d . . . . .
F5 F 0.7327(10) 0.2372(3) -0.0359(7) 0.1049(18) Uiso 0.5 1 d D U P A 1
F6 F 0.6670(8) 0.2012(3) 0.0444(8) 0.1012(19) Uiso 0.5 1 d D U P A 1
F7 F 0.8098(9) 0.1917(3) -0.0068(8) 0.1036(18) Uiso 0.5 1 d D U P A 1
F8 F 0.7929(9) 0.2294(3) 0.0870(7) 0.107(2) Uiso 0.5 1 d D U P A 1
B2 B 0.7507(13) 0.2149(4) 0.0234(11) 0.1037(17) Uiso 0.5 1 d D U P A 1
F9 F 0.6638(8) 0.2075(3) -0.0028(8) 0.1008(18) Uiso 0.5 1 d D U P B 2
F10 F 0.7900(9) 0.1946(3) -0.0727(8) 0.1051(19) Uiso 0.5 1 d D U P B 2
F11 F 0.7195(10) 0.2428(3) -0.0885(8) 0.106(2) Uiso 0.5 1 d D U P B 2
F12 F 0.8055(9) 0.2303(3) 0.0231(7) 0.1052(18) Uiso 0.5 1 d D U P B 2
B3 B 0.7448(13) 0.2187(4) -0.0339(11) 0.1038(17) Uiso 0.5 1 d D U P B 2

loop_
_atom_site_aniso_label
_atom_site_aniso_U_11
_atom_site_aniso_U_22
_atom_site_aniso_U_33
_atom_site_aniso_U_23
_atom_site_aniso_U_13
_atom_site_aniso_U_12
Au1 0.03552(14) 0.02807(12) 0.03083(12) 0.00482(9) -0.00139(10) -0.00575(10)
Au2 0.03813(14) 0.02255(12) 0.03333(13) 0.00311(9) -0.00018(10) -0.00178(9)
Au3 0.03598(14) 0.02537(12) 0.02813(12) 0.00231(9) 0.00077(9) -0.00310(9)
Au4 0.03833(14) 0.02314(12) 0.02836(12) 0.00236(9) -0.00056(9) -0.00178(9)
Au5 0.03449(14) 0.02764(12) 0.03010(12) 0.00138(9) 0.00140(10) 0.00062(10)
Au6 0.03468(14) 0.02902(13) 0.03534(13) 0.00436(10) -0.00188(10) -0.00262(10)
N102 0.037(3) 0.029(3) 0.036(3) 0.005(2) 0.004(2) -0.001(2)
N109 0.033(3) 0.026(2) 0.036(3) 0.002(2) -0.001(2) -0.004(2)
N116 0.048(4) 0.039(3) 0.073(4) 0.015(3) 0.000(3) -0.004(3)
N123 0.091(3) 0.064(2) 0.059(2) -0.0054(17) 0.0125(19) 0.008(2)
N202 0.053(4) 0.027(3) 0.036(3) 0.004(2) 0.001(2) 0.003(2)
N209 0.071(4) 0.029(3) 0.040(3) 0.009(2) -0.001(3) 0.006(3)
N216 0.057(4) 0.057(4) 0.044(3) -0.006(3) 0.002(3) 0.005(3)
N223 0.055(4) 0.046(4) 0.086(5) 0.010(4) 0.011(4) 0.011(3)
N302 0.037(3) 0.033(3) 0.030(3) 0.005(2) 0.004(2) 0.001(2)
N309 0.032(3) 0.026(2) 0.033(3) 0.000(2) 0.000(2) -0.002(2)
N316 0.050(4) 0.036(3) 0.081(5) -0.009(3) -0.010(3) -0.002(3)
N323 0.035(3) 0.040(3) 0.053(3) 0.010(3) 0.005(3) 0.002(2)
N402 0.030(3) 0.027(2) 0.038(3) 0.003(2) 0.005(2) 0.000(2)
N409 0.040(3) 0.026(2) 0.033(3) 0.001(2) 0.004(2) 0.001(2)
N416 0.059(4) 0.070(5) 0.042(3) 0.011(3) -0.007(3) -0.033(4)
N423 0.046(3) 0.038(3) 0.042(3) 0.000(2) 0.008(3) -0.002(3)
N502 0.043(3) 0.040(3) 0.024(2) -0.002(2) 0.004(2) 0.004(2)
N509 0.034(3) 0.040(3) 0.038(3) -0.001(2) 0.011(2) 0.001(2)
N516 0.053(4) 0.044(4) 0.094(6) 0.003(4) 0.001(4) 0.002(3)
N523 0.048(4) 0.053(4) 0.031(3) 0.000(2) 0.001(2) -0.002(3)
N602 0.028(3) 0.032(3) 0.064(4) 0.003(3) -0.007(3) -0.004(2)
N609 0.029(3) 0.035(3) 0.043(3) 0.005(2) -0.007(2) 0.000(2)
N616 0.038(3) 0.046(3) 0.045(3) 0.008(3) -0.005(2) 0.000(3)
N623 0.148(5) 0.063(3) 0.099(4) 0.026(3) -0.058(3) -0.020(3)
C1 0.038(3) 0.028(3) 0.022(3) 0.004(2) 0.004(2) -0.001(2)
C101 0.044(4) 0.027(3) 0.028(3) 0.008(2) 0.006(3) 0.000(3)
C103 0.036(4) 0.034(3) 0.039(3) 0.006(3) 0.000(3) -0.003(3)
C104 0.036(4) 0.048(4) 0.053(4) 0.012(3) 0.001(3) 0.005(3)
C105 0.038(4) 0.068(5) 0.062(5) 0.009(4) -0.015(4) 0.003(4)
C106 0.053(5) 0.064(5) 0.045(4) 0.005(4) -0.015(3) -0.014(4)
C107 0.046(4) 0.040(4) 0.051(4) -0.002(3) -0.007(3) -0.005(3)
C108 0.032(3) 0.036(3) 0.038(3) 0.008(3) -0.003(3) -0.004(3)
C110 0.042(4) 0.033(3) 0.048(4) 0.000(3) 0.002(3) 0.000(3)
C111 0.041(4) 0.028(3) 0.038(3) -0.007(2) -0.007(3) -0.001(3)
C112 0.039(4) 0.036(4) 0.051(4) 0.001(3) -0.004(3) 0.000(3)
C113 0.066(5) 0.033(4) 0.054(4) 0.004(3) -0.006(4) 0.008(3)
C114 0.063(5) 0.032(3) 0.042(4) 0.003(3) -0.004(3) -0.009(3)
C115 0.044(4) 0.042(4) 0.074(5) 0.018(4) -0.002(4) -0.009(3)
C117 0.088(3) 0.060(2) 0.057(2) -0.0054(19) 0.012(2) 0.008(2)
C118 0.090(3) 0.062(2) 0.058(2) -0.0056(17) 0.0122(19) 0.008(2)
C119 0.093(3) 0.064(2) 0.061(2) -0.0064(17) 0.0120(19) 0.008(2)
C120 0.094(3) 0.066(2) 0.062(2) -0.0069(18) 0.012(2) 0.008(2)
C121 0.093(3) 0.066(2) 0.061(2) -0.0063(18) 0.012(2) 0.009(2)
C122 0.092(3) 0.066(2) 0.060(2) -0.0057(17) 0.0124(19) 0.008(2)
C201 0.048(4) 0.029(3) 0.039(3) 0.000(3) -0.003(3) 0.004(3)
C203 0.067(5) 0.023(3) 0.048(4) 0.004(3) -0.001(3) 0.006(3)
C204 0.082(6) 0.029(3) 0.048(4) 0.000(3) 0.005(4) 0.008(4)
C205 0.124(9) 0.024(4) 0.071(6) 0.003(4) 0.018(6) 0.012(4)
C206 0.155(11) 0.030(4) 0.063(6) 0.017(4) 0.010(6) 0.016(5)
C207 0.129(9) 0.036(4) 0.051(5) 0.012(4) 0.003(5) 0.016(5)
C208 0.084(6) 0.032(4) 0.040(4) 0.005(3) 0.005(4) 0.009(4)
C210 0.069(5) 0.038(4) 0.037(3) 0.006(3) -0.003(3) 0.002(3)
C211 0.063(5) 0.022(3) 0.043(4) 0.003(3) -0.005(3) 0.006(3)
C212 0.071(6) 0.053(5) 0.061(5) -0.002(4) -0.013(4) -0.007(4)
C213 0.067(6) 0.055(5) 0.091(7) -0.005(5) -0.026(5) -0.003(4)
C214 0.057(5) 0.036(4) 0.084(6) -0.007(4) -0.003(4) 0.010(4)
C215 0.057(5) 0.071(6) 0.060(5) -0.012(4) 0.011(4) 0.012(4)
C217 0.059(5) 0.028(3) 0.038(3) 0.006(3) 0.003(3) 0.000(3)
C218 0.051(4) 0.036(4) 0.046(4) 0.001(3) 0.004(3) -0.003(3)
C219 0.063(5) 0.039(4) 0.076(6) 0.004(4) 0.012(4) 0.001(4)
C220 0.076(7) 0.047(5) 0.104(8) 0.002(5) 0.031(6) -0.010(5)
C221 0.049(5) 0.061(6) 0.108(8) -0.012(5) 0.027(5) -0.010(4)
C222 0.058(6) 0.055(5) 0.095(7) -0.003(5) 0.017(5) 0.008(4)
C301 0.037(3) 0.025(3) 0.030(3) 0.000(2) 0.003(2) -0.004(2)
C303 0.037(3) 0.028(3) 0.036(3) 0.005(2) 0.003(3) 0.000(2)
C304 0.038(4) 0.047(4) 0.044(4) 0.010(3) 0.006(3) 0.007(3)
C305 0.050(4) 0.047(4) 0.041(4) 0.005(3) 0.010(3) 0.008(3)
C306 0.055(4) 0.034(3) 0.032(3) 0.002(3) 0.000(3) -0.001(3)
C307 0.046(4) 0.028(3) 0.034(3) 0.001(2) -0.001(3) -0.001(3)
C308 0.043(4) 0.023(3) 0.031(3) -0.003(2) 0.002(3) -0.002(2)
C310 0.036(3) 0.028(3) 0.035(3) -0.003(2) 0.000(3) 0.004(3)
C311 0.037(3) 0.034(3) 0.032(3) -0.003(2) 0.006(3) -0.001(3)
C312 0.036(4) 0.049(4) 0.038(3) -0.002(3) 0.005(3) -0.004(3)
C313 0.045(4) 0.072(5) 0.040(4) -0.007(4) 0.007(3) -0.016(4)
C314 0.066(6) 0.050(5) 0.066(5) -0.011(4) 0.005(4) -0.020(4)
C315 0.067(6) 0.035(4) 0.110(8) -0.006(5) -0.006(5) -0.008(4)
C317 0.040(4) 0.042(4) 0.040(3) 0.007(3) -0.004(3) 0.001(3)
C318 0.027(3) 0.048(4) 0.044(4) 0.009(3) -0.006(3) 0.002(3)
C319 0.043(4) 0.059(5) 0.044(4) 0.005(3) -0.006(3) -0.007(3)
C320 0.055(5) 0.061(5) 0.045(4) 0.005(4) -0.010(3) 0.001(4)
C321 0.043(4) 0.049(4) 0.065(5) 0.007(4) -0.009(4) -0.002(3)
C322 0.027(3) 0.048(4) 0.070(5) 0.009(4) 0.006(3) 0.004(3)
C401 0.036(3) 0.030(3) 0.029(3) -0.002(2) -0.001(2) 0.001(2)
C403 0.033(3) 0.027(3) 0.036(3) 0.001(2) 0.001(2) 0.003(2)
C404 0.031(3) 0.028(3) 0.063(4) 0.009(3) 0.008(3) -0.003(3)
C405 0.042(4) 0.023(3) 0.068(5) 0.010(3) 0.002(3) -0.004(3)
C406 0.043(4) 0.027(3) 0.070(5) -0.001(3) 0.003(3) 0.004(3)
C407 0.039(4) 0.029(3) 0.055(4) -0.005(3) 0.005(3) -0.001(3)
C408 0.029(3) 0.029(3) 0.037(3) 0.002(2) 0.001(2) -0.003(2)
C410 0.035(3) 0.038(3) 0.039(3) 0.001(3) 0.001(3) -0.008(3)
C411 0.039(3) 0.024(3) 0.041(3) 0.002(2) 0.004(3) 0.004(2)
C412 0.060(6) 0.122(9) 0.063(5) 0.042(6) -0.006(4) -0.040(6)
C413 0.056(6) 0.130(10) 0.069(6) 0.047(6) 0.003(5) -0.022(6)
C414 0.066(5) 0.053(5) 0.036(4) 0.005(3) 0.004(3) 0.005(4)
C415 0.072(6) 0.072(6) 0.043(4) 0.005(4) -0.004(4) -0.030(5)
C417 0.034(3) 0.031(3) 0.042(3) 0.002(3) 0.001(3) 0.007(3)
C418 0.038(3) 0.021(3) 0.046(4) 0.002(2) 0.007(3) -0.005(2)
C419 0.044(4) 0.030(3) 0.050(4) 0.004(3) 0.011(3) 0.000(3)
C420 0.054(5) 0.036(4) 0.058(4) -0.012(3) 0.022(4) 0.000(3)
C421 0.062(5) 0.033(3) 0.042(4) -0.006(3) 0.013(3) -0.011(3)
C422 0.051(4) 0.045(4) 0.044(4) 0.001(3) 0.003(3) -0.006(3)
C501 0.039(4) 0.034(3) 0.031(3) -0.002(2) 0.011(3) 0.006(3)
C503 0.049(4) 0.037(4) 0.043(4) -0.001(3) 0.006(3) 0.011(3)
C504 0.074(6) 0.058(5) 0.032(4) 0.003(3) 0.014(4) 0.013(4)
C505 0.092(7) 0.066(6) 0.049(5) 0.006(4) 0.025(5) 0.019(5)
C506 0.076(6) 0.056(5) 0.058(5) 0.011(4) 0.037(5) 0.015(4)
C507 0.049(4) 0.047(4) 0.066(5) 0.011(4) 0.025(4) 0.012(3)
C508 0.045(4) 0.040(4) 0.043(4) 0.008(3) 0.012(3) 0.012(3)
C510 0.036(4) 0.043(4) 0.054(4) 0.002(3) -0.002(3) -0.002(3)
C511 0.034(4) 0.044(4) 0.053(4) 0.007(3) 0.006(3) -0.003(3)
C512 0.062(6) 0.065(6) 0.059(5) 0.007(4) 0.000(4) 0.001(4)
C513 0.068(6) 0.093(8) 0.076(6) 0.028(6) -0.025(5) -0.007(6)
C514 0.056(6) 0.064(6) 0.110(8) 0.032(6) -0.007(5) 0.005(5)
C515 0.056(5) 0.044(5) 0.118(9) 0.009(5) 0.012(5) 0.001(4)
C517 0.044(4) 0.037(4) 0.040(3) -0.007(3) 0.000(3) -0.002(3)
C518 0.046(4) 0.042(4) 0.025(3) -0.003(3) 0.003(3) -0.001(3)
C519 0.044(4) 0.037(4) 0.057(4) 0.002(3) 0.004(3) 0.002(3)
C520 0.059(5) 0.042(4) 0.070(5) 0.012(4) 0.011(4) 0.001(4)
C521 0.049(5) 0.063(5) 0.055(5) 0.017(4) 0.010(4) 0.011(4)
C522 0.047(4) 0.063(5) 0.041(4) 0.002(3) 0.009(3) -0.005(4)
C601 0.036(3) 0.031(3) 0.045(4) 0.006(3) -0.001(3) -0.001(3)
C603 0.032(3) 0.036(3) 0.056(4) 0.006(3) -0.001(3) -0.003(3)
C604 0.032(4) 0.040(4) 0.074(5) 0.000(4) -0.004(3) -0.009(3)
C605 0.040(4) 0.045(4) 0.070(5) -0.003(4) -0.006(4) -0.010(3)
C606 0.033(4) 0.053(4) 0.056(4) 0.003(3) -0.008(3) 0.001(3)
C607 0.032(3) 0.045(4) 0.052(4) 0.004(3) -0.002(3) 0.001(3)
C608 0.035(3) 0.036(3) 0.043(3) 0.004(3) 0.003(3) -0.002(3)
C610 0.047(4) 0.035(3) 0.039(3) 0.000(3) 0.004(3) 0.007(3)
C611 0.037(4) 0.031(3) 0.043(3) 0.000(3) -0.001(3) 0.005(3)
C612 0.039(4) 0.037(4) 0.052(4) 0.005(3) -0.011(3) 0.009(3)
C613 0.044(4) 0.031(3) 0.072(5) 0.003(3) 0.000(4) -0.003(3)
C614 0.050(4) 0.038(4) 0.057(4) 0.004(3) 0.010(3) 0.001(3)
C615 0.054(5) 0.044(4) 0.041(4) 0.004(3) -0.002(3) 0.000(3)
C617 0.047(5) 0.037(4) 0.099(7) -0.003(4) -0.027(4) 0.003(3)
C618 0.147(5) 0.063(3) 0.099(4) 0.027(3) -0.058(3) -0.020(3)
C619 0.147(5) 0.064(3) 0.100(4) 0.027(3) -0.057(3) -0.021(3)
C620 0.148(5) 0.065(3) 0.100(4) 0.027(3) -0.057(3) -0.021(3)
C621 0.148(5) 0.064(3) 0.100(4) 0.026(3) -0.057(3) -0.021(3)
C622 0.148(5) 0.064(3) 0.100(4) 0.026(3) -0.057(3) -0.020(3)
Cl1 0.192(4) 0.134(3) 0.371(7) -0.041(4) 0.093(5) -0.019(3)
Cl2 0.184(4) 0.123(3) 0.369(7) -0.045(4) 0.091(5) -0.021(3)
C2 0.188(4) 0.128(3) 0.370(7) -0.043(4) 0.092(5) -0.020(3)
F1 0.059(3) 0.091(4) 0.043(2) 0.016(2) 0.016(2) 0.013(3)
F2 0.039(2) 0.080(3) 0.061(3) 0.024(2) 0.009(2) 0.007(2)
F3 0.131(6) 0.053(3) 0.109(5) -0.016(3) -0.039(4) 0.012(3)
F4 0.039(2) 0.069(3) 0.050(2) 0.015(2) -0.0031(18) 0.007(2)
B1 0.042(4) 0.051(5) 0.044(4) 0.005(4) 0.001(3) 0.012(4)

loop_
_atom_type_symbol
_atom_type_description
_atom_type_scat_dispersion_real
_atom_type_scat_dispersion_imag
_atom_type_scat_source
C C 0.0181 0.0091 'International Tables Vol C Tables 4.2.6.8 and 6.1.1.4'
H H 0.0000 0.0000 'International Tables Vol C Tables 4.2.6.8 and 6.1.1.4'
Au Au -4.4197 7.2980 'International Tables Vol C Tables 4.2.6.8 and 6.1.1.4'
B B 0.0090 0.0039 'International Tables Vol C Tables 4.2.6.8 and 6.1.1.4'
Cl Cl 0.3639 0.7018 'International Tables Vol C Tables 4.2.6.8 and 6.1.1.4'
F F 0.0727 0.0534 'International Tables Vol C Tables 4.2.6.8 and 6.1.1.4'
N N 0.0311 0.0180 'International Tables Vol C Tables 4.2.6.8 and 6.1.1.4'

loop_
_geom_angle_atom_site_label_1
_geom_angle_atom_site_label_2
_geom_angle_atom_site_label_3
_geom_angle
_geom_angle_site_symmetry_1
_geom_angle_site_symmetry_3
_geom_angle_publ_flag
Au2 Au1 Au3 57.264(8) . . ?
Au2 Au1 Au4 91.429(10) . . ?
Au4 Au1 Au3 55.555(8) . . ?
Au5 Au1 Au2 63.024(9) . . ?
Au5 Au1 Au3 88.681(9) . . ?
Au5 Au1 Au4 64.931(9) . . ?
C1 Au1 Au2 46.78(16) . . ?
C1 Au1 Au3 42.29(15) . . ?
C1 Au1 Au4 45.02(15) . . ?
C1 Au1 Au5 46.41(15) . . ?
C101 Au1 Au2 132.81(17) . . ?
C101 Au1 Au3 140.82(17) . . ?
C101 Au1 Au4 135.72(17) . . ?
C101 Au1 Au5 130.46(17) . . ?
C101 Au1 C1 176.8(2) . . ?
Au1 Au2 Au5 58.012(9) . . ?
Au1 Au2 Au6 92.698(10) . . ?
Au3 Au2 Au1 65.321(8) . . ?
Au3 Au2 Au5 90.421(9) . . ?
Au3 Au2 Au6 62.740(9) . . ?
Au6 Au2 Au5 57.936(8) . . ?
C1 Au2 Au1 46.11(16) . . ?
C1 Au2 Au3 46.83(15) . . ?
C1 Au2 Au5 43.63(15) . . ?
C1 Au2 Au6 46.83(16) . . ?
C201 Au2 Au1 135.8(2) . . ?
C201 Au2 Au3 135.9(2) . . ?
C201 Au2 Au5 133.4(2) . . ?
C201 Au2 Au6 130.7(2) . . ?
C201 Au2 C1 176.4(3) . . ?
Au2 Au3 Au1 57.415(8) . . ?
Au2 Au3 Au6 58.786(8) . . ?
Au4 Au3 Au1 59.109(8) . . ?
Au4 Au3 Au2 93.917(10) . . ?
Au4 Au3 Au6 65.405(9) . . ?
Au6 Au3 Au1 86.188(9) . . ?
C1 Au3 Au1 41.72(16) . . ?
C1 Au3 Au2 46.84(15) . . ?
C1 Au3 Au4 47.16(15) . . ?
C1 Au3 Au6 44.66(16) . . ?
C301 Au3 Au1 140.74(18) . . ?
C301 Au3 Au2 135.51(17) . . ?
C301 Au3 Au4 130.58(17) . . ?
C301 Au3 Au6 133.06(18) . . ?
C301 Au3 C1 176.6(2) . . ?
Au1 Au4 Au5 56.259(8) . . ?
Au1 Au4 Au6 86.576(9) . . ?
Au3 Au4 Au1 65.337(9) . . ?
Au3 Au4 Au5 89.277(9) . . ?
Au3 Au4 Au6 60.057(8) . . ?
Au5 Au4 Au6 54.229(7) . . ?
C1 Au4 Au1 45.12(16) . . ?
C1 Au4 Au3 47.95(15) . . ?
C1 Au4 Au5 41.36(15) . . ?
C1 Au4 Au6 41.62(17) . . ?
C401 Au4 Au1 133.98(17) . . ?
C401 Au4 Au3 129.63(17) . . ?
C401 Au4 Au5 141.09(17) . . ?
C401 Au4 Au6 139.44(17) . . ?
C401 Au4 C1 177.4(2) . . ?
Au1 Au5 Au2 58.963(9) . . ?
Au1 Au5 Au4 58.810(8) . . ?
Au2 Au5 Au4 85.994(9) . . ?
Au6 Au5 Au1 94.061(10) . . ?
Au6 Au5 Au2 59.082(8) . . ?
Au6 Au5 Au4 63.618(8) . . ?
C1 Au5 Au1 46.71(17) . . ?
C1 Au5 Au2 44.52(16) . . ?
C1 Au5 Au4 41.52(16) . . ?
C1 Au5 Au6 47.56(16) . . ?
C501 Au5 Au1 130.95(19) . . ?
C501 Au5 Au2 131.20(18) . . ?
C501 Au5 Au4 142.54(18) . . ?
C501 Au5 Au6 134.00(19) . . ?
C501 Au5 C1 175.3(2) . . ?
Au2 Au6 Au3 58.474(8) . . ?
Au2 Au6 Au4 87.146(9) . . ?
Au3 Au6 Au4 54.538(8) . . ?
Au5 Au6 Au2 62.981(9) . . ?
Au5 Au6 Au3 90.857(10) . . ?
Au5 Au6 Au4 62.153(8) . . ?
C1 Au6 Au2 46.65(15) . . ?
C1 Au6 Au3 44.49(15) . . ?
C1 Au6 Au4 40.82(15) . . ?
C1 Au6 Au5 46.38(15) . . ?
C601 Au6 Au2 128.46(19) . . ?
C601 Au6 Au3 130.9(2) . . ?
C601 Au6 Au4 143.00(18) . . ?
C601 Au6 Au5 137.74(19) . . ?
C601 Au6 C1 173.7(3) . . ?
C101 N102 C103 110.6(5) . . ?
C101 N102 C117 123.6(7) . . ?
C103 N102 C117 125.0(6) . . ?
C101 N109 C108 108.7(5) . . ?
C101 N109 C110 125.2(5) . . ?
C108 N109 C110 125.3(5) . . ?
C111 N116 C115 117.8(7) . . ?
C118 N123 C122 118.5(9) . . ?
C201 N202 C203 109.5(5) . . ?
C201 N202 C217 124.6(5) . . ?
C203 N202 C217 125.8(6) . . ?
C201 N209 C208 110.4(6) . . ?
C201 N209 C210 125.1(6) . . ?
C208 N209 C210 124.3(6) . . ?
C215 N216 C211 117.1(7) . . ?
C218 N223 C222 118.9(8) . . ?
C301 N302 C303 110.4(5) . . ?
C301 N302 C317 123.1(5) . . ?
C303 N302 C317 126.5(6) . . ?
C301 N309 C308 110.4(5) . . ?
C301 N309 C310 123.8(5) . . ?
C308 N309 C310 125.6(5) . . ?
C311 N316 C315 117.1(7) . . ?
C318 N323 C322 117.2(7) . . ?
C401 N402 C403 110.1(5) . . ?
C401 N402 C417 124.1(5) . . ?
C403 N402 C417 125.8(5) . . ?
C401 N409 C408 111.8(5) . . ?
C401 N409 C410 122.9(5) . . ?
C408 N409 C410 125.2(5) . . ?
C411 N416 C415 116.1(6) . . ?
C418 N423 C422 118.7(6) . . ?
C501 N502 C503 109.7(6) . . ?
C501 N502 C517 125.4(6) . . ?
C503 N502 C517 124.9(6) . . ?
C501 N509 C508 109.9(6) . . ?
C501 N509 C510 124.0(6) . . ?
C508 N509 C510 125.2(6) . . ?
C511 N516 C515 118.6(8) . . ?
C518 N523 C522 117.3(7) . . ?
C601 N602 C603 110.7(6) . . ?
C601 N602 C617 125.1(6) . . ?
C603 N602 C617 124.2(6) . . ?
C601 N609 C608 110.7(5) . . ?
C601 N609 C610 123.9(6) . . ?
C608 N609 C610 125.3(5) . . ?
C615 N616 C611 116.0(6) . . ?
C618 N623 C622 117.2(15) . . ?
Au1 C1 Au2 87.1(2) . . ?
Au1 C1 Au3 96.0(2) . . ?
Au1 C1 Au6 170.3(3) . . ?
Au2 C1 Au6 86.5(2) . . ?
Au3 C1 Au2 86.3(2) . . ?
Au3 C1 Au6 90.9(2) . . ?
Au4 C1 Au1 89.9(2) . . ?
Au4 C1 Au2 170.4(3) . . ?
Au4 C1 Au3 84.9(2) . . ?
Au4 C1 Au6 97.6(2) . . ?
Au5 C1 Au1 86.9(2) . . ?
Au5 C1 Au2 91.9(2) . . ?
Au5 C1 Au3 176.5(3) . . ?
Au5 C1 Au4 97.1(2) . . ?
Au5 C1 Au6 86.1(2) . . ?
N102 C101 Au1 127.3(5) . . ?
N102 C101 N109 107.1(5) . . ?
N109 C101 Au1 125.5(4) . . ?
N102 C103 C104 132.4(6) . . ?
C108 C103 N102 106.1(6) . . ?
C108 C103 C104 121.3(6) . . ?
C103 C104 H104 122.0 . . ?
C105 C104 C103 116.0(7) . . ?
C105 C104 H104 122.0 . . ?
C104 C105 H105 118.7 . . ?
C104 C105 C106 122.6(7) . . ?
C106 C105 H105 118.7 . . ?
C105 C106 H106 119.4 . . ?
C107 C106 C105 121.2(7) . . ?
C107 C106 H106 119.4 . . ?
C106 C107 H107 121.6 . . ?
C106 C107 C108 116.8(7) . . ?
C108 C107 H107 121.6 . . ?
N109 C108 C107 130.3(6) . . ?
C103 C108 N109 107.5(6) . . ?
C103 C108 C107 122.0(6) . . ?
N109 C110 H11A 108.5 . . ?
N109 C110 H11B 108.5 . . ?
N109 C110 C111 115.1(6) . . ?
H11A C110 H11B 107.5 . . ?
C111 C110 H11A 108.5 . . ?
C111 C110 H11B 108.5 . . ?
N116 C111 C110 117.8(6) . . ?
N116 C111 C112 122.7(7) . . ?
C112 C111 C110 119.5(6) . . ?
C111 C112 H112 120.6 . . ?
C111 C112 C113 118.9(7) . . ?
C113 C112 H112 120.6 . . ?
C112 C113 H113 120.7 . . ?
C114 C113 C112 118.6(7) . . ?
C114 C113 H113 120.7 . . ?
C113 C114 H114 121.0 . . ?
C115 C114 C113 118.0(7) . . ?
C115 C114 H114 121.0 . . ?
N116 C115 C114 124.0(8) . . ?
N116 C115 H115 118.0 . . ?
C114 C115 H115 118.0 . . ?
N102 C117 H11C 108.0 . . ?
N102 C117 H11D 108.0 . . ?
N102 C117 C118 117.1(8) . . ?
H11C C117 H11D 107.3 . . ?
C118 C117 H11C 108.0 . . ?
C118 C117 H11D 108.0 . . ?
N123 C118 C117 120.3(9) . . ?
N123 C118 C119 121.7(9) . . ?
C119 C118 C117 117.5(9) . . ?
C118 C119 H119 121.0 . . ?
C118 C119 C120 118.0(10) . . ?
C120 C119 H119 121.0 . . ?
C119 C120 H120 120.8 . . ?
C121 C120 C119 118.3(10) . . ?
C121 C120 H120 120.8 . . ?
C120 C121 H121 120.5 . . ?
C122 C121 C120 119.0(10) . . ?
C122 C121 H121 120.5 . . ?
N123 C122 H122 118.1 . . ?
C121 C122 N123 123.8(11) . . ?
C121 C122 H122 118.1 . . ?
N202 C201 Au2 127.5(5) . . ?
N209 C201 Au2 125.3(5) . . ?
N209 C201 N202 106.9(6) . . ?
C204 C203 N202 131.3(7) . . ?
C208 C203 N202 106.6(6) . . ?
C208 C203 C204 122.1(7) . . ?
C203 C204 H204 122.2 . . ?
C203 C204 C205 115.6(7) . . ?
C205 C204 H204 122.2 . . ?
C204 C205 H205 119.2 . . ?
C206 C205 C204 121.7(8) . . ?
C206 C205 H205 119.2 . . ?
C205 C206 H206 118.7 . . ?
C207 C206 C205 122.6(8) . . ?
C207 C206 H206 118.7 . . ?
C206 C207 H207 121.8 . . ?
C206 C207 C208 116.3(8) . . ?
C208 C207 H207 121.8 . . ?
N209 C208 C207 131.7(7) . . ?
C203 C208 N209 106.6(6) . . ?
C203 C208 C207 121.7(7) . . ?
N209 C210 H21A 108.7 . . ?
N209 C210 H21B 108.7 . . ?
N209 C210 C211 114.4(6) . . ?
H21A C210 H21B 107.6 . . ?
C211 C210 H21A 108.7 . . ?
C211 C210 H21B 108.7 . . ?
N216 C211 C210 113.2(7) . . ?
N216 C211 C212 122.9(8) . . ?
C212 C211 C210 123.9(7) . . ?
C211 C212 H212 121.1 . . ?
C213 C212 C211 117.8(8) . . ?
C213 C212 H212 121.1 . . ?
C212 C213 H213 119.7 . . ?
C214 C213 C212 120.6(9) . . ?
C214 C213 H213 119.7 . . ?
C213 C214 H214 121.1 . . ?
C213 C214 C215 117.8(9) . . ?
C215 C214 H214 121.1 . . ?
N216 C215 C214 123.7(9) . . ?
N216 C215 H215 118.1 . . ?
C214 C215 H215 118.1 . . ?
N202 C217 H21C 108.6 . . ?
N202 C217 H21D 108.6 . . ?
N202 C217 C218 114.6(6) . . ?
H21C C217 H21D 107.6 . . ?
C218 C217 H21C 108.6 . . ?
C218 C217 H21D 108.6 . . ?
N223 C218 C217 118.3(7) . . ?
N223 C218 C219 121.7(8) . . ?
C219 C218 C217 119.5(7) . . ?
C218 C219 H219 120.7 . . ?
C220 C219 C218 118.6(8) . . ?
C220 C219 H219 120.7 . . ?
C219 C220 H220 120.2 . . ?
C221 C220 C219 119.7(9) . . ?
C221 C220 H220 120.2 . . ?
C220 C221 H221 120.6 . . ?
C222 C221 C220 118.8(9) . . ?
C222 C221 H221 120.6 . . ?
N223 C222 C221 122.2(9) . . ?
N223 C222 H222 118.9 . . ?
C221 C222 H222 118.9 . . ?
N302 C301 Au3 129.3(4) . . ?
N309 C301 Au3 124.8(5) . . ?
N309 C301 N302 105.9(5) . . ?
N302 C303 C304 132.0(6) . . ?
C308 C303 N302 106.7(6) . . ?
C308 C303 C304 121.3(6) . . ?
C303 C304 H304 121.6 . . ?
C305 C304 C303 116.9(7) . . ?
C305 C304 H304 121.6 . . ?
C304 C305 H305 119.4 . . ?
C304 C305 C306 121.2(7) . . ?
C306 C305 H305 119.4 . . ?
C305 C306 H306 119.1 . . ?
C307 C306 C305 121.9(6) . . ?
C307 C306 H306 119.1 . . ?
C306 C307 H307 121.8 . . ?
C306 C307 C308 116.4(6) . . ?
C308 C307 H307 121.8 . . ?
N309 C308 C307 131.0(6) . . ?
C303 C308 N309 106.6(5) . . ?
C303 C308 C307 122.3(6) . . ?
N309 C310 H31A 108.8 . . ?
N309 C310 H31B 108.8 . . ?
N309 C310 C311 113.7(5) . . ?
H31A C310 H31B 107.7 . . ?
C311 C310 H31A 108.8 . . ?
C311 C310 H31B 108.8 . . ?
N316 C311 C310 117.8(6) . . ?
N316 C311 C312 123.8(6) . . ?
C312 C311 C310 118.4(6) . . ?
C311 C312 H312 121.0 . . ?
C313 C312 C311 118.0(7) . . ?
C313 C312 H312 121.0 . . ?
C312 C313 H313 120.8 . . ?
C314 C313 C312 118.3(8) . . ?
C314 C313 H313 120.8 . . ?
C313 C314 H314 120.6 . . ?
C315 C314 C313 118.9(8) . . ?
C315 C314 H314 120.6 . . ?
N316 C315 C314 124.0(9) . . ?
N316 C315 H315 118.0 . . ?
C314 C315 H315 118.0 . . ?
N302 C317 H31C 109.0 . . ?
N302 C317 H31D 109.0 . . ?
N302 C317 C318 112.7(5) . . ?
H31C C317 H31D 107.8 . . ?
C318 C317 H31C 109.0 . . ?
C318 C317 H31D 109.0 . . ?
N323 C318 C317 115.9(6) . . ?
N323 C318 C319 122.6(7) . . ?
C319 C318 C317 121.4(7) . . ?
C318 C319 H319 120.1 . . ?
C318 C319 C320 119.7(7) . . ?
C320 C319 H319 120.1 . . ?
C319 C320 H320 120.7 . . ?
C319 C320 C321 118.6(8) . . ?
C321 C320 H320 120.7 . . ?
C320 C321 H321 121.0 . . ?
C320 C321 C322 118.0(8) . . ?
C322 C321 H321 121.0 . . ?
N323 C322 C321 123.8(7) . . ?
N323 C322 H322 118.1 . . ?
C321 C322 H322 118.1 . . ?
N402 C401 Au4 125.8(4) . . ?
N409 C401 Au4 127.8(5) . . ?
N409 C401 N402 106.3(5) . . ?
N402 C403 C404 132.7(6) . . ?
N402 C403 C408 106.6(5) . . ?
C404 C403 C408 120.7(6) . . ?
C403 C404 H404 121.6 . . ?
C405 C404 C403 116.9(6) . . ?
C405 C404 H404 121.6 . . ?
C404 C405 H405 118.8 . . ?
C404 C405 C406 122.4(6) . . ?
C406 C405 H405 118.8 . . ?
C405 C406 H406 119.2 . . ?
C407 C406 C405 121.6(6) . . ?
C407 C406 H406 119.2 . . ?
C406 C407 H407 121.7 . . ?
C406 C407 C408 116.6(7) . . ?
C408 C407 H407 121.7 . . ?
N409 C408 C403 105.2(5) . . ?
N409 C408 C407 133.1(6) . . ?
C407 C408 C403 121.8(6) . . ?
N409 C410 H41A 108.8 . . ?
N409 C410 H41B 108.8 . . ?
N409 C410 C411 114.0(5) . . ?
H41A C410 H41B 107.6 . . ?
C411 C410 H41A 108.8 . . ?
C411 C410 H41B 108.8 . . ?
N416 C411 C410 118.4(6) . . ?
N416 C411 C412 122.9(7) . . ?
C412 C411 C410 118.7(7) . . ?
C411 C412 H412 120.3 . . ?
C411 C412 C413 119.5(9) . . ?
C413 C412 H412 120.3 . . ?
C412 C413 H413 120.4 . . ?
C414 C413 C412 119.2(8) . . ?
C414 C413 H413 120.4 . . ?
C413 C414 H414 121.4 . . ?
C413 C414 C415 117.2(8) . . ?
C415 C414 H414 121.4 . . ?
N416 C415 C414 124.9(8) . . ?
N416 C415 H415 117.6 . . ?
C414 C415 H415 117.6 . . ?
N402 C417 H41C 108.5 . . ?
N402 C417 H41D 108.5 . . ?
N402 C417 C418 115.0(5) . . ?
H41C C417 H41D 107.5 . . ?
C418 C417 H41C 108.5 . . ?
C418 C417 H41D 108.5 . . ?
N423 C418 C417 119.3(6) . . ?
N423 C418 C419 122.7(6) . . ?
C419 C418 C417 118.0(6) . . ?
C418 C419 H419 121.1 . . ?
C420 C419 C418 117.9(7) . . ?
C420 C419 H419 121.1 . . ?
C419 C420 H420 120.0 . . ?
C421 C420 C419 120.0(7) . . ?
C421 C420 H420 120.0 . . ?
C420 C421 H421 120.8 . . ?
C420 C421 C422 118.4(7) . . ?
C422 C421 H421 120.8 . . ?
N423 C422 C421 122.3(7) . . ?
N423 C422 H422 118.9 . . ?
C421 C422 H422 118.9 . . ?
N502 C501 Au5 126.4(5) . . ?
N502 C501 N509 108.2(5) . . ?
N509 C501 Au5 125.1(5) . . ?
N502 C503 C508 106.4(6) . . ?
C504 C503 N502 132.1(8) . . ?
C504 C503 C508 121.4(7) . . ?
C503 C504 H504 122.0 . . ?
C503 C504 C505 116.1(9) . . ?
C505 C504 H504 122.0 . . ?
C504 C505 H505 118.7 . . ?
C506 C505 C504 122.6(8) . . ?
C506 C505 H505 118.7 . . ?
C505 C506 H506 118.9 . . ?
C505 C506 C507 122.2(8) . . ?
C507 C506 H506 118.9 . . ?
C506 C507 H507 121.9 . . ?
C508 C507 C506 116.2(9) . . ?
C508 C507 H507 121.9 . . ?
N509 C508 C503 105.7(6) . . ?
C507 C508 N509 132.8(8) . . ?
C507 C508 C503 121.5(7) . . ?
N509 C510 H51A 109.2 . . ?
N509 C510 H51B 109.2 . . ?
N509 C510 C511 112.2(6) . . ?
H51A C510 H51B 107.9 . . ?
C511 C510 H51A 109.2 . . ?
C511 C510 H51B 109.2 . . ?
N516 C511 C510 118.0(7) . . ?
N516 C511 C512 122.5(8) . . ?
C512 C511 C510 119.5(7) . . ?
C511 C512 H512 120.7 . . ?
C511 C512 C513 118.6(9) . . ?
C513 C512 H512 120.7 . . ?
C512 C513 H513 120.6 . . ?
C514 C513 C512 118.9(9) . . ?
C514 C513 H513 120.6 . . ?
C513 C514 H514 120.3 . . ?
C515 C514 C513 119.4(9) . . ?
C515 C514 H514 120.3 . . ?
N516 C515 C514 121.9(10) . . ?
N516 C515 H515 119.1 . . ?
C514 C515 H515 119.1 . . ?
N502 C517 H51C 108.7 . . ?
N502 C517 H51D 108.7 . . ?
N502 C517 C518 114.3(6) . . ?
H51C C517 H51D 107.6 . . ?
C518 C517 H51C 108.7 . . ?
C518 C517 H51D 108.7 . . ?
N523 C518 C517 113.8(6) . . ?
N523 C518 C519 123.5(7) . . ?
C519 C518 C517 122.7(7) . . ?
C518 C519 H519 120.7 . . ?
C518 C519 C520 118.5(7) . . ?
C520 C519 H519 120.7 . . ?
C519 C520 H520 120.7 . . ?
C521 C520 C519 118.6(8) . . ?
C521 C520 H520 120.7 . . ?
C520 C521 H521 120.7 . . ?
C522 C521 C520 118.5(8) . . ?
C522 C521 H521 120.7 . . ?
N523 C522 C521 123.5(8) . . ?
N523 C522 H522 118.2 . . ?
C521 C522 H522 118.2 . . ?
N602 C601 Au6 123.9(5) . . ?
N609 C601 Au6 129.3(5) . . ?
N609 C601 N602 106.0(6) . . ?
N602 C603 C604 132.1(7) . . ?
C608 C603 N602 106.0(6) . . ?
C608 C603 C604 121.9(7) . . ?
C603 C604 H604 121.7 . . ?
C605 C604 C603 116.6(7) . . ?
C605 C604 H604 121.7 . . ?
C604 C605 H605 119.1 . . ?
C604 C605 C606 121.8(7) . . ?
C606 C605 H605 119.1 . . ?
C605 C606 H606 118.8 . . ?
C607 C606 C605 122.4(7) . . ?
C607 C606 H606 118.8 . . ?
C606 C607 H607 122.2 . . ?
C606 C607 C608 115.7(7) . . ?
C608 C607 H607 122.2 . . ?
N609 C608 C607 131.8(6) . . ?
C603 C608 N609 106.5(6) . . ?
C603 C608 C607 121.6(6) . . ?
N609 C610 H61A 109.3 . . ?
N609 C610 H61B 109.3 . . ?
N609 C610 C611 111.8(5) . . ?
H61A C610 H61B 107.9 . . ?
C611 C610 H61A 109.3 . . ?
C611 C610 H61B 109.3 . . ?
N616 C611 C610 115.9(6) . . ?
N616 C611 C612 123.6(6) . . ?
C612 C611 C610 120.5(6) . . ?
C611 C612 H612 120.8 . . ?
C613 C612 C611 118.4(7) . . ?
C613 C612 H612 120.8 . . ?
C612 C613 H613 120.4 . . ?
C612 C613 C614 119.1(7) . . ?
C614 C613 H613 120.4 . . ?
C613 C614 H614 121.2 . . ?
C615 C614 C613 117.6(7) . . ?
C615 C614 H614 121.2 . . ?
N616 C615 C614 125.3(7) . . ?
N616 C615 H615 117.4 . . ?
C614 C615 H615 117.4 . . ?
N602 C617 H61C 108.6 . . ?
N602 C617 H61D 108.6 . . ?
N602 C617 C618 114.7(9) . . ?
H61C C617 H61D 107.6 . . ?
C618 C617 H61C 108.6 . . ?
C618 C617 H61D 108.6 . . ?
N623 C618 C617 112.8(14) . . ?
N623 C618 C619 124.7(13) . . ?
C619 C618 C617 122.4(12) . . ?
C618 C619 H619 120.2 . . ?
C618 C619 C620 119.5(13) . . ?
C620 C619 H619 120.2 . . ?
C619 C620 H620 123.1 . . ?
C621 C620 C619 113.8(16) . . ?
C621 C620 H620 123.1 . . ?
C620 C621 H621 118.5 . . ?
C620 C621 C622 122.9(13) . . ?
C622 C621 H621 118.5 . . ?
N623 C622 C621 121.4(13) . . ?
N623 C622 H622 119.3 . . ?
C621 C622 H622 119.3 . . ?
Cl1 C2 Cl2 112.4(13) . . ?
Cl1 C2 H2A 109.1 . . ?
Cl1 C2 H2B 109.1 . . ?
Cl2 C2 H2A 109.1 . . ?
Cl2 C2 H2B 109.1 . . ?
H2A C2 H2B 107.9 . . ?
F1 B1 F2 108.9(6) . . ?
F1 B1 F3 110.2(7) . . ?
F3 B1 F2 108.9(8) . . ?
F4 B1 F1 110.3(7) . . ?
F4 B1 F2 109.0(6) . . ?
F4 B1 F3 109.5(6) . . ?
F5 B2 F7 107.1(13) . . ?
F6 B2 F5 110.0(14) . . ?
F6 B2 F7 109.7(14) . . ?
F8 B2 F5 109.6(14) . . ?
F8 B2 F6 109.2(14) . . ?
F8 B2 F7 111.3(14) . . ?
F9 B3 F10 110.2(14) . . ?
F9 B3 F11 108.4(14) . . ?
F10 B3 F11 108.5(14) . . ?
F12 B3 F9 110.8(14) . . ?
F12 B3 F10 108.5(14) . . ?
F12 B3 F11 110.4(14) . . ?

loop_
_geom_bond_atom_site_label_1
_geom_bond_atom_site_label_2
_geom_bond_distance
_geom_bond_site_symmetry_2
_geom_bond_publ_flag
Au1 Au2 2.9210(3) . ?
Au1 Au3 3.1500(3) . ?
Au1 Au4 2.9746(3) . ?
Au1 Au5 2.8914(4) . ?
Au1 C1 2.108(6) . ?
Au1 C101 2.023(7) . ?
Au2 Au3 2.9161(3) . ?
Au2 Au5 3.0382(4) . ?
Au2 Au6 2.9258(4) . ?
Au2 C1 2.131(6) . ?
Au2 C201 2.017(6) . ?
Au3 Au4 2.8585(3) . ?
Au3 Au6 3.0411(4) . ?
Au3 C1 2.131(6) . ?
Au3 C301 2.008(6) . ?
Au4 Au5 3.1496(3) . ?
Au4 Au6 3.1911(3) . ?
Au4 C1 2.104(6) . ?
Au4 C401 2.022(6) . ?
Au5 Au6 2.8901(3) . ?
Au5 C1 2.097(6) . ?
Au5 C501 2.030(6) . ?
Au6 C1 2.138(6) . ?
Au6 C601 2.026(7) . ?
N102 C101 1.334(8) . ?
N102 C103 1.391(8) . ?
N102 C117 1.461(10) . ?
N109 C101 1.368(8) . ?
N109 C108 1.390(8) . ?
N109 C110 1.446(8) . ?
N116 C111 1.325(9) . ?
N116 C115 1.342(9) . ?
N123 C118 1.312(13) . ?
N123 C122 1.358(12) . ?
N202 C201 1.352(8) . ?
N202 C203 1.397(8) . ?
N202 C217 1.454(8) . ?
N209 C201 1.345(8) . ?
N209 C208 1.384(9) . ?
N209 C210 1.460(9) . ?
N216 C211 1.341(9) . ?
N216 C215 1.340(11) . ?
N223 C218 1.320(10) . ?
N223 C222 1.353(11) . ?
N302 C301 1.360(8) . ?
N302 C303 1.382(8) . ?
N302 C317 1.468(8) . ?
N309 C301 1.357(8) . ?
N309 C308 1.385(8) . ?
N309 C310 1.453(8) . ?
N316 C311 1.319(9) . ?
N316 C315 1.333(10) . ?
N323 C318 1.342(9) . ?
N323 C322 1.349(10) . ?
N402 C401 1.364(8) . ?
N402 C403 1.382(8) . ?
N402 C417 1.436(8) . ?
N409 C401 1.337(8) . ?
N409 C408 1.383(8) . ?
N409 C410 1.458(8) . ?
N416 C411 1.314(9) . ?
N416 C415 1.341(10) . ?
N423 C418 1.320(9) . ?
N423 C422 1.359(9) . ?
N502 C501 1.337(8) . ?
N502 C503 1.393(9) . ?
N502 C517 1.441(9) . ?
N509 C501 1.353(9) . ?
N509 C508 1.388(9) . ?
N509 C510 1.444(9) . ?
N516 C511 1.334(10) . ?
N516 C515 1.349(11) . ?
N523 C518 1.337(9) . ?
N523 C522 1.337(10) . ?
N602 C601 1.369(9) . ?
N602 C603 1.385(9) . ?
N602 C617 1.445(9) . ?
N609 C601 1.336(8) . ?
N609 C608 1.400(8) . ?
N609 C610 1.472(8) . ?
N616 C611 1.343(8) . ?
N616 C615 1.333(9) . ?
N623 C618 1.329(17) . ?
N623 C622 1.335(15) . ?
C103 C104 1.404(9) . ?
C103 C108 1.369(9) . ?
C104 H104 0.9300 . ?
C104 C105 1.379(11) . ?
C105 H105 0.9300 . ?
C105 C106 1.382(12) . ?
C106 H106 0.9300 . ?
C106 C107 1.373(11) . ?
C107 H107 0.9300 . ?
C107 C108 1.395(9) . ?
C110 H11A 0.9700 . ?
C110 H11B 0.9700 . ?
C110 C111 1.516(9) . ?
C111 C112 1.373(9) . ?
C112 H112 0.9300 . ?
C112 C113 1.400(10) . ?
C113 H113 0.9300 . ?
C113 C114 1.379(12) . ?
C114 H114 0.9300 . ?
C114 C115 1.365(10) . ?
C115 H115 0.9300 . ?
C117 H11C 0.9700 . ?
C117 H11D 0.9700 . ?
C117 C118 1.487(12) . ?
C118 C119 1.390(14) . ?
C119 H119 0.9300 . ?
C119 C120 1.416(13) . ?
C120 H120 0.9300 . ?
C120 C121 1.379(14) . ?
C121 H121 0.9300 . ?
C121 C122 1.325(13) . ?
C122 H122 0.9300 . ?
C203 C204 1.390(10) . ?
C203 C208 1.372(10) . ?
C204 H204 0.9300 . ?
C204 C205 1.401(11) . ?
C205 H205 0.9300 . ?
C205 C206 1.372(13) . ?
C206 H206 0.9300 . ?
C206 C207 1.365(12) . ?
C207 H207 0.9300 . ?
C207 C208 1.399(10) . ?
C210 H21A 0.9700 . ?
C210 H21B 0.9700 . ?
C210 C211 1.509(11) . ?
C211 C212 1.384(11) . ?
C212 H212 0.9300 . ?
C212 C213 1.374(14) . ?
C213 H213 0.9300 . ?
C213 C214 1.364(13) . ?
C214 H214 0.9300 . ?
C214 C215 1.374(12) . ?
C215 H215 0.9300 . ?
C217 H21C 0.9700 . ?
C217 H21D 0.9700 . ?
C217 C218 1.500(10) . ?
C218 C219 1.380(11) . ?
C219 H219 0.9300 . ?
C219 C220 1.378(13) . ?
C220 H220 0.9300 . ?
C220 C221 1.366(14) . ?
C221 H221 0.9300 . ?
C221 C222 1.356(14) . ?
C222 H222 0.9300 . ?
C303 C304 1.391(10) . ?
C303 C308 1.377(9) . ?
C304 H304 0.9300 . ?
C304 C305 1.389(10) . ?
C305 H305 0.9300 . ?
C305 C306 1.403(10) . ?
C306 H306 0.9300 . ?
C306 C307 1.372(10) . ?
C307 H307 0.9300 . ?
C307 C308 1.398(8) . ?
C310 H31A 0.9700 . ?
C310 H31B 0.9700 . ?
C310 C311 1.509(9) . ?
C311 C312 1.393(9) . ?
C312 H312 0.9300 . ?
C312 C313 1.389(10) . ?
C313 H313 0.9300 . ?
C313 C314 1.382(13) . ?
C314 H314 0.9300 . ?
C314 C315 1.367(13) . ?
C315 H315 0.9300 . ?
C317 H31C 0.9700 . ?
C317 H31D 0.9700 . ?
C317 C318 1.494(10) . ?
C318 C319 1.381(10) . ?
C319 H319 0.9300 . ?
C319 C320 1.387(11) . ?
C320 H320 0.9300 . ?
C320 C321 1.387(12) . ?
C321 H321 0.9300 . ?
C321 C322 1.389(12) . ?
C322 H322 0.9300 . ?
C403 C404 1.396(9) . ?
C403 C408 1.405(9) . ?
C404 H404 0.9300 . ?
C404 C405 1.368(9) . ?
C405 H405 0.9300 . ?
C405 C406 1.394(10) . ?
C406 H406 0.9300 . ?
C406 C407 1.377(10) . ?
C407 H407 0.9300 . ?
C407 C408 1.392(9) . ?
C410 H41A 0.9700 . ?
C410 H41B 0.9700 . ?
C410 C411 1.512(9) . ?
C411 C412 1.359(10) . ?
C412 H412 0.9300 . ?
C412 C413 1.380(13) . ?
C413 H413 0.9300 . ?
C413 C414 1.342(13) . ?
C414 H414 0.9300 . ?
C414 C415 1.372(11) . ?
C415 H415 0.9300 . ?
C417 H41C 0.9700 . ?
C417 H41D 0.9700 . ?
C417 C418 1.513(9) . ?
C418 C419 1.397(9) . ?
C419 H419 0.9300 . ?
C419 C420 1.393(10) . ?
C420 H420 0.9300 . ?
C420 C421 1.371(11) . ?
C421 H421 0.9300 . ?
C421 C422 1.387(10) . ?
C422 H422 0.9300 . ?
C503 C504 1.383(10) . ?
C503 C508 1.409(11) . ?
C504 H504 0.9300 . ?
C504 C505 1.393(13) . ?
C505 H505 0.9300 . ?
C505 C506 1.366(14) . ?
C506 H506 0.9300 . ?
C506 C507 1.388(12) . ?
C507 H507 0.9300 . ?
C507 C508 1.388(10) . ?
C510 H51A 0.9700 . ?
C510 H51B 0.9700 . ?
C510 C511 1.523(10) . ?
C511 C512 1.363(11) . ?
C512 H512 0.9300 . ?
C512 C513 1.388(14) . ?
C513 H513 0.9300 . ?
C513 C514 1.376(15) . ?
C514 H514 0.9300 . ?
C514 C515 1.356(15) . ?
C515 H515 0.9300 . ?
C517 H51C 0.9700 . ?
C517 H51D 0.9700 . ?
C517 C518 1.517(10) . ?
C518 C519 1.368(10) . ?
C519 H519 0.9300 . ?
C519 C520 1.392(11) . ?
C520 H520 0.9300 . ?
C520 C521 1.384(12) . ?
C521 H521 0.9300 . ?
C521 C522 1.372(12) . ?
C522 H522 0.9300 . ?
C603 C604 1.391(10) . ?
C603 C608 1.381(9) . ?
C604 H604 0.9300 . ?
C604 C605 1.370(11) . ?
C605 H605 0.9300 . ?
C605 C606 1.397(11) . ?
C606 H606 0.9300 . ?
C606 C607 1.375(10) . ?
C607 H607 0.9300 . ?
C607 C608 1.409(9) . ?
C610 H61A 0.9700 . ?
C610 H61B 0.9700 . ?
C610 C611 1.506(9) . ?
C611 C612 1.386(10) . ?
C612 H612 0.9300 . ?
C612 C613 1.372(10) . ?
C613 H613 0.9300 . ?
C613 C614 1.396(11) . ?
C614 H614 0.9300 . ?
C614 C615 1.363(11) . ?
C615 H615 0.9300 . ?
C617 H61C 0.9700 . ?
C617 H61D 0.9700 . ?
C617 C618 1.490(16) . ?
C618 C619 1.36(2) . ?
C619 H619 0.9300 . ?
C619 C620 1.442(17) . ?
C620 H620 0.9300 . ?
C620 C621 1.370(18) . ?
C621 H621 0.9300 . ?
C621 C622 1.39(2) . ?
C622 H622 0.9300 . ?
Cl1 C2 1.67(2) . ?
Cl2 C2 1.75(2) . ?
C2 H2A 0.9700 . ?
C2 H2B 0.9700 . ?
F1 B1 1.383(10) . ?
F2 B1 1.392(10) . ?
F3 B1 1.390(11) . ?
F4 B1 1.379(9) . ?
F5 B2 1.428(17) . ?
F6 B2 1.410(17) . ?
F7 B2 1.432(17) . ?
F8 B2 1.390(17) . ?
F9 B3 1.399(17) . ?
F10 B3 1.416(17) . ?
F11 B3 1.443(17) . ?
F12 B3 1.388(17) . ?

loop_
_geom_torsion_atom_site_label_1
_geom_torsion_atom_site_label_2
_geom_torsion_atom_site_label_3
_geom_torsion_atom_site_label_4
_geom_torsion
_geom_torsion_site_symmetry_1
_geom_torsion_site_symmetry_2
_geom_torsion_site_symmetry_3
_geom_torsion_site_symmetry_4
_geom_torsion_publ_flag
N102 C103 C104 C105 -173.7(7) . . . . ?
N102 C103 C108 N109 0.7(7) . . . . ?
N102 C103 C108 C107 175.5(6) . . . . ?
N102 C117 C118 N123 1.9(15) . . . . ?
N102 C117 C118 C119 -169.8(9) . . . . ?
N109 C110 C111 N116 -30.9(9) . . . . ?
N109 C110 C111 C112 150.8(6) . . . . ?
N116 C111 C112 C113 -1.7(11) . . . . ?
N123 C118 C119 C120 7.2(16) . . . . ?
N202 C203 C204 C205 -179.1(9) . . . . ?
N202 C203 C208 N209 -0.1(10) . . . . ?
N202 C203 C208 C207 179.9(9) . . . . ?
N202 C217 C218 N223 53.3(9) . . . . ?
N202 C217 C218 C219 -134.1(7) . . . . ?
N209 C210 C211 N216 165.7(6) . . . . ?
N209 C210 C211 C212 -16.9(10) . . . . ?
N216 C211 C212 C213 -1.5(12) . . . . ?
N223 C218 C219 C220 -1.7(13) . . . . ?
N302 C303 C304 C305 -179.4(7) . . . . ?
N302 C303 C308 N309 0.9(7) . . . . ?
N302 C303 C308 C307 179.3(6) . . . . ?
N302 C317 C318 N323 -74.8(8) . . . . ?
N302 C317 C318 C319 106.5(7) . . . . ?
N309 C310 C311 N316 22.1(9) . . . . ?
N309 C310 C311 C312 -160.1(6) . . . . ?
N316 C311 C312 C313 -0.3(10) . . . . ?
N323 C318 C319 C320 -1.2(11) . . . . ?
N402 C403 C404 C405 -178.7(7) . . . . ?
N402 C403 C408 N409 -0.6(7) . . . . ?
N402 C403 C408 C407 178.9(6) . . . . ?
N402 C417 C418 N423 -4.1(8) . . . . ?
N402 C417 C418 C419 176.9(5) . . . . ?
N409 C410 C411 N416 22.4(9) . . . . ?
N409 C410 C411 C412 -156.8(8) . . . . ?
N416 C411 C412 C413 4.2(17) . . . . ?
N423 C418 C419 C420 -1.8(10) . . . . ?
N502 C503 C504 C505 -179.2(8) . . . . ?
N502 C503 C508 N509 0.1(7) . . . . ?
N502 C503 C508 C507 179.5(6) . . . . ?
N502 C517 C518 N523 -168.6(5) . . . . ?
N502 C517 C518 C519 12.2(9) . . . . ?
N509 C510 C511 N516 -8.0(10) . . . . ?
N509 C510 C511 C512 175.0(7) . . . . ?
N516 C511 C512 C513 2.7(13) . . . . ?
N523 C518 C519 C520 0.9(11) . . . . ?
N602 C603 C604 C605 -175.1(8) . . . . ?
N602 C603 C608 N609 -0.9(8) . . . . ?
N602 C603 C608 C607 175.6(6) . . . . ?
N602 C617 C618 N623 166.9(8) . . . . ?
N602 C617 C618 C619 -16.7(15) . . . . ?
N609 C610 C611 N616 80.3(8) . . . . ?
N609 C610 C611 C612 -100.7(7) . . . . ?
N616 C611 C612 C613 -2.7(11) . . . . ?
N623 C618 C619 C620 -7.6(19) . . . . ?
C101 N102 C103 C104 175.0(7) . . . . ?
C101 N102 C103 C108 -1.1(7) . . . . ?
C101 N102 C117 C118 93.1(10) . . . . ?
C101 N109 C108 C103 -0.1(7) . . . . ?
C101 N109 C108 C107 -174.3(7) . . . . ?
C101 N109 C110 C111 -108.5(7) . . . . ?
C103 N102 C101 Au1 -174.4(4) . . . . ?
C103 N102 C101 N109 1.1(7) . . . . ?
C103 N102 C117 C118 -98.2(10) . . . . ?
C103 C104 C105 C106 -1.2(12) . . . . ?
C104 C103 C108 N109 -176.0(6) . . . . ?
C104 C103 C108 C107 -1.2(11) . . . . ?
C104 C105 C106 C107 -0.4(14) . . . . ?
C105 C106 C107 C108 1.2(12) . . . . ?
C106 C107 C108 N109 173.0(7) . . . . ?
C106 C107 C108 C103 -0.4(11) . . . . ?
C108 N109 C101 Au1 175.0(4) . . . . ?
C108 N109 C101 N102 -0.6(7) . . . . ?
C108 N109 C110 C111 82.6(8) . . . . ?
C108 C103 C104 C105 1.9(11) . . . . ?
C110 N109 C101 Au1 4.6(9) . . . . ?
C110 N109 C101 N102 -171.0(6) . . . . ?
C110 N109 C108 C103 170.3(6) . . . . ?
C110 N109 C108 C107 -3.9(11) . . . . ?
C110 C111 C112 C113 176.5(6) . . . . ?
C111 N116 C115 C114 0.8(13) . . . . ?
C111 C112 C113 C114 1.1(11) . . . . ?
C112 C113 C114 C115 0.3(11) . . . . ?
C113 C114 C115 N116 -1.3(13) . . . . ?
C115 N116 C111 C110 -177.5(7) . . . . ?
C115 N116 C111 C112 0.8(11) . . . . ?
C117 N102 C101 Au1 -4.3(9) . . . . ?
C117 N102 C101 N109 171.2(6) . . . . ?
C117 N102 C103 C104 5.1(12) . . . . ?
C117 N102 C103 C108 -171.1(7) . . . . ?
C117 C118 C119 C120 178.7(10) . . . . ?
C118 N123 C122 C121 5.5(17) . . . . ?
C118 C119 C120 C121 0.0(16) . . . . ?
C119 C120 C121 C122 -4.2(16) . . . . ?
C120 C121 C122 N123 1.6(17) . . . . ?
C122 N123 C118 C117 178.9(10) . . . . ?
C122 N123 C118 C119 -9.8(16) . . . . ?
C201 N202 C203 C204 178.5(9) . . . . ?
C201 N202 C203 C208 -0.7(9) . . . . ?
C201 N202 C217 C218 104.1(8) . . . . ?
C201 N209 C208 C203 0.8(10) . . . . ?
C201 N209 C208 C207 -179.1(11) . . . . ?
C201 N209 C210 C211 101.5(8) . . . . ?
C203 N202 C201 Au2 -172.9(6) . . . . ?
C203 N202 C201 N209 1.2(8) . . . . ?
C203 N202 C217 C218 -80.1(9) . . . . ?
C203 C204 C205 C206 -0.7(16) . . . . ?
C204 C203 C208 N209 -179.4(8) . . . . ?
C204 C203 C208 C207 0.6(15) . . . . ?
C204 C205 C206 C207 1(2) . . . . ?
C205 C206 C207 C208 0.0(19) . . . . ?
C206 C207 C208 N209 179.3(11) . . . . ?
C206 C207 C208 C203 -0.6(16) . . . . ?
C208 N209 C201 Au2 173.0(6) . . . . ?
C208 N209 C201 N202 -1.3(9) . . . . ?
C208 N209 C210 C211 -72.3(10) . . . . ?
C208 C203 C204 C205 0.1(14) . . . . ?
C210 N209 C201 Au2 -1.5(11) . . . . ?
C210 N209 C201 N202 -175.8(7) . . . . ?
C210 N209 C208 C203 175.4(8) . . . . ?
C210 N209 C208 C207 -4.5(16) . . . . ?
C210 C211 C212 C213 -178.6(7) . . . . ?
C211 N216 C215 C214 -0.7(13) . . . . ?
C211 C212 C213 C214 1.4(13) . . . . ?
C212 C213 C214 C215 -1.0(13) . . . . ?
C213 C214 C215 N216 0.6(14) . . . . ?
C215 N216 C211 C210 178.5(7) . . . . ?
C215 N216 C211 C212 1.1(11) . . . . ?
C217 N202 C201 Au2 3.5(11) . . . . ?
C217 N202 C201 N209 177.7(7) . . . . ?
C217 N202 C203 C204 2.2(14) . . . . ?
C217 N202 C203 C208 -177.1(7) . . . . ?
C217 C218 C219 C220 -174.1(8) . . . . ?
C218 N223 C222 C221 -4.2(15) . . . . ?
C218 C219 C220 C221 -0.5(15) . . . . ?
C219 C220 C221 C222 0.3(17) . . . . ?
C220 C221 C222 N223 2.0(17) . . . . ?
C222 N223 C218 C217 176.4(8) . . . . ?
C222 N223 C218 C219 4.0(13) . . . . ?
C301 N302 C303 C304 178.7(7) . . . . ?
C301 N302 C303 C308 0.0(7) . . . . ?
C301 N302 C317 C318 -90.6(7) . . . . ?
C301 N309 C308 C303 -1.5(7) . . . . ?
C301 N309 C308 C307 -179.7(6) . . . . ?
C301 N309 C310 C311 -92.9(7) . . . . ?
C303 N302 C301 Au3 179.1(4) . . . . ?
C303 N302 C301 N309 -1.0(7) . . . . ?
C303 N302 C317 C318 88.6(8) . . . . ?
C303 C304 C305 C306 0.7(11) . . . . ?
C304 C303 C308 N309 -177.9(6) . . . . ?
C304 C303 C308 C307 0.5(10) . . . . ?
C304 C305 C306 C307 0.1(11) . . . . ?
C305 C306 C307 C308 -0.6(10) . . . . ?
C306 C307 C308 N309 178.3(6) . . . . ?
C306 C307 C308 C303 0.3(9) . . . . ?
C308 N309 C301 Au3 -178.6(4) . . . . ?
C308 N309 C301 N302 1.5(6) . . . . ?
C308 N309 C310 C311 81.9(7) . . . . ?
C308 C303 C304 C305 -1.0(10) . . . . ?
C310 N309 C301 Au3 -3.1(8) . . . . ?
C310 N309 C301 N302 177.0(5) . . . . ?
C310 N309 C308 C303 -176.9(5) . . . . ?
C310 N309 C308 C307 4.9(10) . . . . ?
C310 C311 C312 C313 -177.9(6) . . . . ?
C311 N316 C315 C314 -0.1(15) . . . . ?
C311 C312 C313 C314 -0.7(10) . . . . ?
C312 C313 C314 C315 1.2(13) . . . . ?
C313 C314 C315 N316 -0.8(16) . . . . ?
C315 N316 C311 C310 178.3(8) . . . . ?
C315 N316 C311 C312 0.7(12) . . . . ?
C317 N302 C301 Au3 -1.5(9) . . . . ?
C317 N302 C301 N309 178.4(5) . . . . ?
C317 N302 C303 C304 -0.6(11) . . . . ?
C317 N302 C303 C308 -179.3(6) . . . . ?
C317 C318 C319 C320 177.3(7) . . . . ?
C318 N323 C322 C321 0.7(10) . . . . ?
C318 C319 C320 C321 0.9(12) . . . . ?
C319 C320 C321 C322 0.1(12) . . . . ?
C320 C321 C322 N323 -1.0(12) . . . . ?
C322 N323 C318 C317 -178.2(6) . . . . ?
C322 N323 C318 C319 0.5(10) . . . . ?
C401 N402 C403 C404 -179.7(7) . . . . ?
C401 N402 C403 C408 0.1(7) . . . . ?
C401 N402 C417 C418 103.2(7) . . . . ?
C401 N409 C408 C403 1.0(7) . . . . ?
C401 N409 C408 C407 -178.5(7) . . . . ?
C401 N409 C410 C411 76.3(7) . . . . ?
C403 N402 C401 Au4 -179.5(4) . . . . ?
C403 N402 C401 N409 0.5(7) . . . . ?
C403 N402 C417 C418 -77.0(8) . . . . ?
C403 C404 C405 C406 -0.4(11) . . . . ?
C404 C403 C408 N409 179.2(6) . . . . ?
C404 C403 C408 C407 -1.2(10) . . . . ?
C404 C405 C406 C407 -1.0(12) . . . . ?
C405 C406 C407 C408 1.2(11) . . . . ?
C406 C407 C408 N409 179.3(7) . . . . ?
C406 C407 C408 C403 -0.2(10) . . . . ?
C408 N409 C401 Au4 179.1(4) . . . . ?
C408 N409 C401 N402 -0.9(7) . . . . ?
C408 N409 C410 C411 -99.1(7) . . . . ?
C408 C403 C404 C405 1.4(10) . . . . ?
C410 N409 C401 Au4 3.1(8) . . . . ?
C410 N409 C401 N402 -176.9(5) . . . . ?
C410 N409 C408 C403 176.8(5) . . . . ?
C410 N409 C408 C407 -2.7(11) . . . . ?
C410 C411 C412 C413 -176.5(10) . . . . ?
C411 N416 C415 C414 -2.2(14) . . . . ?
C411 C412 C413 C414 -1.4(19) . . . . ?
C412 C413 C414 C415 -2.8(17) . . . . ?
C413 C414 C415 N416 4.9(16) . . . . ?
C415 N416 C411 C410 178.3(8) . . . . ?
C415 N416 C411 C412 -2.4(13) . . . . ?
C417 N402 C401 Au4 0.3(8) . . . . ?
C417 N402 C401 N409 -179.7(5) . . . . ?
C417 N402 C403 C404 0.4(11) . . . . ?
C417 N402 C403 C408 -179.7(6) . . . . ?
C417 C418 C419 C420 177.1(6) . . . . ?
C418 N423 C422 C421 -0.2(10) . . . . ?
C418 C419 C420 C421 1.7(10) . . . . ?
C419 C420 C421 C422 -1.0(11) . . . . ?
C420 C421 C422 N423 0.2(11) . . . . ?
C422 N423 C418 C417 -177.8(6) . . . . ?
C422 N423 C418 C419 1.1(10) . . . . ?
C501 N502 C503 C504 179.4(8) . . . . ?
C501 N502 C503 C508 0.5(7) . . . . ?
C501 N502 C517 C518 -95.3(8) . . . . ?
C501 N509 C508 C503 -0.7(7) . . . . ?
C501 N509 C508 C507 -180.0(7) . . . . ?
C501 N509 C510 C511 -82.0(8) . . . . ?
C503 N502 C501 Au5 -174.8(5) . . . . ?
C503 N502 C501 N509 -0.9(7) . . . . ?
C503 N502 C517 C518 83.9(8) . . . . ?
C503 C504 C505 C506 0.5(13) . . . . ?
C504 C503 C508 N509 -179.0(7) . . . . ?
C504 C503 C508 C507 0.5(11) . . . . ?
C504 C505 C506 C507 -0.6(14) . . . . ?
C505 C506 C507 C508 0.6(12) . . . . ?
C506 C507 C508 N509 178.7(7) . . . . ?
C506 C507 C508 C503 -0.5(11) . . . . ?
C508 N509 C501 Au5 175.0(5) . . . . ?
C508 N509 C501 N502 1.0(7) . . . . ?
C508 N509 C510 C511 86.9(8) . . . . ?
C508 C503 C504 C505 -0.4(11) . . . . ?
C510 N509 C501 Au5 -14.7(9) . . . . ?
C510 N509 C501 N502 171.4(6) . . . . ?
C510 N509 C508 C503 -170.9(6) . . . . ?
C510 N509 C508 C507 9.8(12) . . . . ?
C510 C511 C512 C513 179.5(8) . . . . ?
C511 N516 C515 C514 -2.3(14) . . . . ?
C511 C512 C513 C514 -0.2(15) . . . . ?
C512 C513 C514 C515 -3.4(17) . . . . ?
C513 C514 C515 N516 4.7(16) . . . . ?
C515 N516 C511 C510 -178.4(8) . . . . ?
C515 N516 C511 C512 -1.5(13) . . . . ?
C517 N502 C501 Au5 4.5(9) . . . . ?
C517 N502 C501 N509 178.4(6) . . . . ?
C517 N502 C503 C504 0.1(12) . . . . ?
C517 N502 C503 C508 -178.8(6) . . . . ?
C517 C518 C519 C520 180.0(7) . . . . ?
C518 N523 C522 C521 -0.3(11) . . . . ?
C518 C519 C520 C521 -1.0(12) . . . . ?
C519 C520 C521 C522 0.5(12) . . . . ?
C520 C521 C522 N523 0.1(12) . . . . ?
C522 N523 C518 C517 -179.4(6) . . . . ?
C522 N523 C518 C519 -0.3(10) . . . . ?
C601 N602 C603 C604 177.6(8) . . . . ?
C601 N602 C603 C608 -0.5(8) . . . . ?
C601 N602 C617 C618 114.8(9) . . . . ?
C601 N609 C608 C603 2.0(8) . . . . ?
C601 N609 C608 C607 -174.0(7) . . . . ?
C601 N609 C610 C611 97.8(8) . . . . ?
C603 N602 C601 Au6 -169.0(5) . . . . ?
C603 N602 C601 N609 1.7(8) . . . . ?
C603 N602 C617 C618 -65.8(11) . . . . ?
C603 C604 C605 C606 -1.4(12) . . . . ?
C604 C603 C608 N609 -179.2(7) . . . . ?
C604 C603 C608 C607 -2.7(11) . . . . ?
C604 C605 C606 C607 0.2(13) . . . . ?
C605 C606 C607 C608 -0.2(11) . . . . ?
C606 C607 C608 N609 176.8(7) . . . . ?
C606 C607 C608 C603 1.4(11) . . . . ?
C608 N609 C601 Au6 167.8(5) . . . . ?
C608 N609 C601 N602 -2.2(8) . . . . ?
C608 N609 C610 C611 -86.2(8) . . . . ?
C608 C603 C604 C605 2.6(12) . . . . ?
C610 N609 C601 Au6 -15.8(10) . . . . ?
C610 N609 C601 N602 174.2(6) . . . . ?
C610 N609 C608 C603 -174.4(6) . . . . ?
C610 N609 C608 C607 9.6(12) . . . . ?
C610 C611 C612 C613 178.3(6) . . . . ?
C611 N616 C615 C614 0.2(11) . . . . ?
C611 C612 C613 C614 0.1(11) . . . . ?
C612 C613 C614 C615 2.4(11) . . . . ?
C613 C614 C615 N616 -2.7(12) . . . . ?
C615 N616 C611 C610 -178.4(6) . . . . ?
C615 N616 C611 C612 2.6(10) . . . . ?
C617 N602 C601 Au6 10.5(11) . . . . ?
C617 N602 C601 N609 -178.8(7) . . . . ?
C617 N602 C603 C604 -1.9(13) . . . . ?
C617 N602 C603 C608 -179.9(7) . . . . ?
C617 C618 C619 C620 176.4(9) . . . . ?
C618 N623 C622 C621 1.9(17) . . . . ?
C618 C619 C620 C621 3.0(16) . . . . ?
C619 C620 C621 C622 3.5(17) . . . . ?
C620 C621 C622 N623 -6.2(19) . . . . ?
C622 N623 C618 C617 -178.6(9) . . . . ?
C622 N623 C618 C619 5.0(18) . . . . ?
